data_4109875
loop_
_publ_author_name
'Xiaofang Li'
'Louzhen Fan'
'Dongfang Liu'
'Herman H. Y. Sung'
'Ian D. Williams'
'Shihe Yang'
'Kai Tan'
'Xin Lu'

_publ_section_title
;
 Synthesis of a Dy@C82 Derivative Bearing a Single Phosphorus Substituent
 via a Zwitterion Approach
;
_journal_name_full 'Journal of the American Chemical Society'
_journal_page_first 10636
_journal_page_last 10637
_journal_paper_doi 10.1021/ja074321n
_journal_volume 129
_journal_year 2007
_chemical_formula_sum 'C106 H21 Dy O4 P'
_chemical_formula_weight 1551.70
_chemical_name_systematic
; 
 ? 
;
_space_group_IT_number 14
_symmetry_cell_setting monoclinic
_symmetry_space_group_name_Hall '-P 2ybc'
_symmetry_space_group_name_H-M 'P 1 21/c 1'
_atom_sites_solution_hydrogens geom
_atom_sites_solution_primary direct
_atom_sites_solution_secondary difmap
_audit_creation_method SHELXL-97
_cell_angle_alpha 90.00
_cell_angle_beta 110.742(2)
_cell_angle_gamma 90.00
_cell_formula_units_Z 4
_cell_length_a 16.7121(6)
_cell_length_b 18.3146(6)
_cell_length_c 22.2350(7)
_cell_measurement_reflns_used 8083
_cell_measurement_temperature 173(2)
_cell_measurement_theta_max 27.10
_cell_measurement_theta_min 2.22
_cell_volume 6364.5(4)
_computing_structure_refinement 'SHELXL-97 (Sheldrick, 1997)'
_computing_structure_solution 'SHELXS-97 (Sheldrick, 1990)'
_diffrn_ambient_temperature 173(2)
_diffrn_measured_fraction_theta_full 0.944
_diffrn_measured_fraction_theta_max 0.944
_diffrn_radiation_monochromator graphite
_diffrn_radiation_source 'fine-focus sealed tube'
_diffrn_radiation_type MoK\a
_diffrn_radiation_wavelength 0.71073
_diffrn_reflns_av_R_equivalents 0.0783
_diffrn_reflns_av_sigmaI/netI 0.0920
_diffrn_reflns_limit_h_max 19
_diffrn_reflns_limit_h_min -19
_diffrn_reflns_limit_k_max 21
_diffrn_reflns_limit_k_min -21
_diffrn_reflns_limit_l_max 25
_diffrn_reflns_limit_l_min -26
_diffrn_reflns_number 37603
_diffrn_reflns_theta_full 25.00
_diffrn_reflns_theta_max 25.00
_diffrn_reflns_theta_min 1.30
_exptl_absorpt_coefficient_mu 1.268
_exptl_absorpt_correction_T_max 1.00
_exptl_absorpt_correction_T_min 0.42
_exptl_absorpt_correction_type multi-scan
_exptl_absorpt_process_details SADABS
_exptl_crystal_colour black
_exptl_crystal_density_diffrn 1.619
_exptl_crystal_description plate
_exptl_crystal_F_000 3080
_exptl_crystal_size_max 0.40
_exptl_crystal_size_mid 0.12
_exptl_crystal_size_min 0.03
_platon_squeeze_details
;
;
_refine_diff_density_max 5.368
_refine_diff_density_min -0.950
_refine_diff_density_rms 0.147
_refine_ls_extinction_method none
_refine_ls_goodness_of_fit_ref 0.965
_refine_ls_hydrogen_treatment mixed
_refine_ls_matrix_type full
_refine_ls_number_parameters 1009
_refine_ls_number_reflns 10583
_refine_ls_number_restraints 6
_refine_ls_restrained_S_all 0.966
_refine_ls_R_factor_all 0.1039
_refine_ls_R_factor_gt 0.0754
_refine_ls_shift/su_max 0.004
_refine_ls_shift/su_mean 0.000
_refine_ls_structure_factor_coef Fsqd
_refine_ls_weighting_details 'calc w=1/[\s^2^(Fo^2^)+(0.1360P)^2^+0.0000P] where P=(Fo^2^+2Fc^2^)/3'
_refine_ls_weighting_scheme calc
_refine_ls_wR_factor_gt 0.1854
_refine_ls_wR_factor_ref 0.2022
_reflns_number_gt 7147
_reflns_number_total 10583
_reflns_threshold_expression >2sigma(I)
_cod_data_source_file ja074321nsi20070614_054913.cif
_cod_data_source_block fang1
_cod_database_code 4109875

loop_
_symmetry_equiv_pos_as_xyz
'x, y, z'
'-x, y+1/2, -z+1/2'
'-x, -y, -z'
'x, -y-1/2, z-1/2'

loop_
_atom_site_label
_atom_site_type_symbol
_atom_site_fract_x
_atom_site_fract_y
_atom_site_fract_z
_atom_site_U_iso_or_equiv
_atom_site_adp_type
_atom_site_occupancy
_atom_site_symmetry_multiplicity
_atom_site_calc_flag
_atom_site_refinement_flags
Dy1 Dy 0.65941(2) 0.21858(2) 0.161765(17) 0.03393(16) Uani 1 1 d .
P1 P 0.34473(13) 0.13866(10) 0.17694(9) 0.0304(4) Uani 1 1 d .
O1 O 0.3718(5) 0.2724(3) 0.0173(3) 0.0585(18) Uani 1 1 d .
O2 O 0.3603(4) 0.1518(3) 0.0268(3) 0.0480(15) Uani 1 1 d .
O3 O 0.3823(4) 0.3446(3) 0.1508(3) 0.0495(15) Uani 1 1 d .
O4 O 0.2959(4) 0.2812(3) 0.1902(3) 0.0464(15) Uani 1 1 d .
C1 C 0.5181(5) 0.1571(4) 0.1321(3) 0.0285(15) Uani 1 1 d .
C2 C 0.5155(5) 0.2746(4) 0.1332(4) 0.0340(17) Uani 1 1 d .
C3 C 0.5665(5) 0.2961(4) 0.1981(4) 0.0366(18) Uani 1 1 d .
C4 C 0.5993(5) 0.2512(4) 0.2558(3) 0.0311(16) Uani 1 1 d .
C5 C 0.6027(5) 0.1719(4) 0.2561(3) 0.0354(18) Uani 1 1 d .
C6 C 0.5687(5) 0.1314(4) 0.1962(3) 0.0293(16) Uani 1 1 d .
C7 C 0.5564(5) 0.1329(4) 0.0862(4) 0.0363(18) Uani 1 1 d .
C8 C 0.5768(5) 0.1759(5) 0.0384(3) 0.041(2) Uani 1 1 d .
C9 C 0.5723(6) 0.2556(5) 0.0386(4) 0.0400(19) Uani 1 1 d .
C10 C 0.5529(5) 0.2988(4) 0.0878(4) 0.0383(19) Uani 1 1 d .
C11 C 0.6700(6) 0.2887(5) 0.3029(4) 0.043(2) Uani 1 1 d .
C12 C 0.6216(6) 0.3577(5) 0.2053(5) 0.055(2) Uani 1 1 d .
C13 C 0.6463(8) 0.3938(5) 0.1577(9) 0.118(7) Uani 1 1 d .
C14 C 0.6831(6) 0.3585(5) 0.2706(6) 0.069(3) Uani 1 1 d .
C15 C 0.7407(6) 0.1769(7) 0.3519(4) 0.056(3) Uani 1 1 d .
C16 C 0.6728(5) 0.1381(5) 0.3030(4) 0.0368(18) Uani 1 1 d .
C17 C 0.7113(8) 0.0727(6) 0.2909(6) 0.066(3) Uani 1 1 d .
C18 C 0.6228(6) 0.0725(4) 0.1892(5) 0.047(2) Uani 1 1 d .
C19 C 0.6148(6) 0.0731(5) 0.1169(6) 0.061(3) Uani 1 1 d .
C20 C 0.6786(9) 0.0434(6) 0.1001(8) 0.087(4) Uani 1 1 d .
C21 C 0.6796(8) 0.0748(5) 0.0446(4) 0.061(3) Uani 1 1 d .
C22 C 0.6369(6) 0.1417(5) 0.0171(4) 0.046(2) Uani 1 1 d .
C23 C 0.6956(6) 0.1815(5) -0.0056(4) 0.048(2) Uani 1 1 d .
C24 C 0.6939(7) 0.2598(6) -0.0027(4) 0.054(3) Uani 1 1 d .
C25 C 0.6338(7) 0.2950(4) 0.0201(4) 0.048(2) Uani 1 1 d .
C26 C 0.6588(7) 0.3602(5) 0.0562(5) 0.062(3) Uani 1 1 d .
C27 C 0.7389(8) 0.3927(6) 0.0727(7) 0.078(4) Uani 1 1 d .
C28 C 0.7907(9) 0.3637(6) 0.0462(5) 0.070(3) Uani 1 1 d .
C29 C 0.7741(7) 0.2965(5) 0.0089(4) 0.051(3) Uani 1 1 d .
C30 C 0.8518(7) 0.2576(6) 0.0220(4) 0.056(3) Uani 1 1 d .
C31 C 0.8533(7) 0.1803(6) 0.0229(5) 0.062(3) Uani 1 1 d .
C32 C 0.6087(7) 0.3601(5) 0.1030(7) 0.070(3) Uani 1 1 d .
C33 C 0.7631(9) 0.0765(6) 0.0340(5) 0.073(3) Uani 1 1 d .
C34 C 0.8317(9) 0.0417(7) 0.0758(7) 0.082(4) Uani 1 1 d .
C35 C 0.8247(9) 0.0043(5) 0.1326(6) 0.069(3) Uani 1 1 d .
C36 C 0.7473(8) 0.0050(5) 0.1465(6) 0.077(4) Uani 1 1 d .
C37 C 0.9039(9) 0.0076(5) 0.1782(7) 0.075(3) Uani 1 1 d .
C38 C 0.9608(8) 0.0521(5) 0.1583(6) 0.066(3) Uani 1 1 d .
C39 C 0.9111(9) 0.0733(6) 0.0923(6) 0.078(4) Uani 1 1 d .
C40 C 0.9255(6) 0.1423(5) 0.0681(5) 0.051(2) Uani 1 1 d .
C41 C 0.9949(7) 0.1837(6) 0.1105(5) 0.055(2) Uani 1 1 d .
C42 C 1.0385(6) 0.1600(5) 0.1734(5) 0.052(2) Uani 1 1 d .
C43 C 1.0198(8) 0.0970(6) 0.2011(6) 0.071(3) Uani 1 1 d .
C44 C 1.0274(7) 0.0972(6) 0.2694(5) 0.065(3) Uani 1 1 d .
C45 C 0.9774(8) 0.0517(6) 0.2893(6) 0.073(3) Uani 1 1 d .
C46 C 0.9098(9) 0.0083(5) 0.2427(6) 0.072(3) Uani 1 1 d .
C47 C 0.9434(8) 0.0705(6) 0.3374(5) 0.065(3) Uani 1 1 d .
C48 C 0.8609(8) 0.0407(6) 0.3226(6) 0.072(3) Uani 1 1 d .
C49 C 0.9654(6) 0.1383(6) 0.3689(4) 0.050(2) Uani 1 1 d .
C50 C 0.8992(6) 0.1746(6) 0.3883(4) 0.050(2) Uani 1 1 d .
C51 C 0.8185(6) 0.1372(6) 0.3723(4) 0.048(2) Uani 1 1 d .
C52 C 0.8970(6) 0.2528(6) 0.3897(4) 0.051(2) Uani 1 1 d .
C53 C 0.8194(6) 0.2914(6) 0.3711(4) 0.055(3) Uani 1 1 d .
C54 C 0.7386(6) 0.2546(6) 0.3509(4) 0.050(2) Uani 1 1 d .
C55 C 0.9593(6) 0.2930(6) 0.3711(4) 0.054(3) Uani 1 1 d .
C56 C 1.0225(6) 0.2587(6) 0.3545(4) 0.055(2) Uani 1 1 d .
C57 C 1.0235(6) 0.1784(6) 0.3527(5) 0.058(3) Uani 1 1 d .
C58 C 0.9232(8) 0.3597(6) 0.3395(5) 0.064(3) Uani 1 1 d .
C59 C 0.9393(9) 0.3867(6) 0.2847(6) 0.079(4) Uani 1 1 d .
C60 C 1.0017(8) 0.3476(6) 0.2658(6) 0.068(3) Uani 1 1 d .
C61 C 1.0487(7) 0.2869(7) 0.3030(5) 0.065(3) Uani 1 1 d .
C62 C 1.0719(6) 0.2271(6) 0.2755(5) 0.057(3) Uani 1 1 d .
C63 C 1.0638(6) 0.2270(6) 0.2135(5) 0.056(3) Uani 1 1 d .
C64 C 1.0309(7) 0.2888(5) 0.1738(5) 0.057(3) Uani 1 1 d .
C65 C 0.9962(7) 0.3484(5) 0.1987(5) 0.062(3) Uani 1 1 d .
C66 C 0.9231(9) 0.3865(5) 0.1491(6) 0.071(3) Uani 1 1 d .
C67 C 0.8629(10) 0.4274(5) 0.1715(7) 0.081(4) Uani 1 1 d .
C68 C 0.7733(10) 0.4284(5) 0.1364(6) 0.080(4) Uani 1 1 d .
C69 C 0.7260(7) 0.4307(4) 0.1762(7) 0.067(3) Uani 1 1 d .
C70 C 0.7784(7) 0.4263(5) 0.2373(5) 0.058(2) Uani 1 1 d U
C71 C 0.8706(9) 0.4265(5) 0.2406(7) 0.092(5) Uani 1 1 d .
C72 C 0.9903(6) 0.2632(5) 0.1096(4) 0.047(2) Uani 1 1 d .
C73 C 0.7725(7) 0.1437(6) 0.0051(4) 0.053(3) Uani 1 1 d .
C74 C 0.9221(7) 0.2978(5) 0.0673(5) 0.055(3) Uani 1 1 d .
C75 C 0.7625(8) 0.0054(5) 0.2166(7) 0.071(3) Uani 1 1 d .
C76 C 0.7640(7) 0.3905(6) 0.2902(5) 0.066(3) Uani 1 1 d .
C77 C 0.8307(8) 0.3630(7) 0.3385(4) 0.086(5) Uani 1 1 d .
C78 C 0.6938(7) 0.0454(5) 0.2346(6) 0.062(3) Uani 1 1 d .
C79 C 0.8029(8) 0.0707(7) 0.3378(5) 0.069(3) Uani 1 1 d .
C80 C 0.8408(9) 0.0032(6) 0.2587(6) 0.073(3) Uani 1 1 d .
C81 C 1.0563(6) 0.1597(7) 0.3043(5) 0.062(3) Uani 1 1 d .
C82 C 0.8914(8) 0.3644(5) 0.0875(6) 0.067(3) Uani 1 1 d .
C90 C 0.4505(5) 0.2138(4) 0.1181(4) 0.0332(17) Uani 1 1 d .
C91 C 0.3943(5) 0.2158(4) 0.1601(4) 0.0305(16) Uani 1 1 d .
C92 C 0.3910(5) 0.2188(4) 0.0482(4) 0.0383(19) Uani 1 1 d .
C93 C 0.3588(5) 0.2848(4) 0.1658(4) 0.0360(18) Uani 1 1 d .
C94 C 0.2982(8) 0.1504(6) -0.0390(5) 0.071(3) Uani 1 1 d .
H94A H 0.2792 0.1001 -0.0508 0.107 Uiso 1 1 calc R
H94B H 0.3248 0.1694 -0.0686 0.107 Uiso 1 1 calc R
H94C H 0.2488 0.1808 -0.0415 0.107 Uiso 1 1 calc R
C95 C 0.2609(7) 0.3500(5) 0.2012(6) 0.066(3) Uani 1 1 d .
H95A H 0.2164 0.3409 0.2196 0.099 Uiso 1 1 calc R
H95B H 0.2360 0.3761 0.1604 0.099 Uiso 1 1 calc R
H95C H 0.3065 0.3796 0.2312 0.099 Uiso 1 1 calc R
C101 C 0.4031(5) 0.0535(4) 0.1820(3) 0.0297(16) Uani 1 1 d .
C102 C 0.4550(5) 0.0278(4) 0.2423(4) 0.0329(17) Uani 1 1 d .
H10A H 0.4591 0.0548 0.2798 0.039 Uiso 1 1 calc R
C103 C 0.5008(5) -0.0366(4) 0.2481(4) 0.0416(19) Uani 1 1 d .
H10B H 0.5341 -0.0554 0.2892 0.050 Uiso 1 1 calc R
C104 C 0.4968(5) -0.0729(4) 0.1924(4) 0.0404(19) Uani 1 1 d .
H10C H 0.5292 -0.1163 0.1957 0.049 Uiso 1 1 calc R
C105 C 0.4470(5) -0.0476(4) 0.1322(4) 0.043(2) Uani 1 1 d .
H10D H 0.4440 -0.0741 0.0948 0.052 Uiso 1 1 calc R
C106 C 0.4012(5) 0.0170(4) 0.1269(4) 0.0341(17) Uani 1 1 d .
H10E H 0.3688 0.0360 0.0857 0.041 Uiso 1 1 calc R
C111 C 0.2406(5) 0.1200(4) 0.1171(3) 0.0280(15) Uani 1 1 d .
C112 C 0.1982(5) 0.1738(4) 0.0739(4) 0.0381(19) Uani 1 1 d .
H11A H 0.2216 0.2216 0.0780 0.046 Uiso 1 1 calc R
C113 C 0.1218(5) 0.1583(5) 0.0246(4) 0.042(2) Uani 1 1 d .
H11B H 0.0919 0.1960 -0.0038 0.051 Uiso 1 1 calc R
C114 C 0.0892(5) 0.0890(5) 0.0167(4) 0.043(2) Uani 1 1 d .
H11C H 0.0388 0.0783 -0.0188 0.052 Uiso 1 1 calc R
C115 C 0.1290(5) 0.0340(4) 0.0603(4) 0.0406(19) Uani 1 1 d .
H11D H 0.1044 -0.0133 0.0555 0.049 Uiso 1 1 calc R
C116 C 0.2045(5) 0.0486(4) 0.1104(4) 0.0373(18) Uani 1 1 d .
H11E H 0.2321 0.0113 0.1403 0.045 Uiso 1 1 calc R
C121 C 0.3352(5) 0.1476(4) 0.2550(4) 0.0329(17) Uani 1 1 d .
C122 C 0.2682(5) 0.1156(4) 0.2680(4) 0.0356(18) Uani 1 1 d .
H12A H 0.2242 0.0911 0.2348 0.043 Uiso 1 1 calc R
C123 C 0.2651(6) 0.1192(4) 0.3300(4) 0.042(2) Uani 1 1 d .
H12B H 0.2201 0.0964 0.3398 0.051 Uiso 1 1 calc R
C124 C 0.3292(7) 0.1565(5) 0.3765(4) 0.057(3) Uani 1 1 d .
H12C H 0.3273 0.1594 0.4186 0.069 Uiso 1 1 calc R
C125 C 0.3938(7) 0.1889(6) 0.3648(5) 0.061(3) Uani 1 1 d .
H12D H 0.4368 0.2141 0.3982 0.073 Uiso 1 1 calc R
C126 C 0.3975(6) 0.1855(5) 0.3033(4) 0.046(2) Uani 1 1 d .
H12E H 0.4428 0.2091 0.2944 0.055 Uiso 1 1 calc R

loop_
_atom_site_aniso_label
_atom_site_aniso_U_11
_atom_site_aniso_U_22
_atom_site_aniso_U_33
_atom_site_aniso_U_23
_atom_site_aniso_U_13
_atom_site_aniso_U_12
Dy1 0.0384(2) 0.0370(2) 0.0254(2) -0.00096(16) 0.01008(16) -0.00124(17)
P1 0.0355(11) 0.0256(9) 0.0236(10) 0.0007(7) 0.0024(8) -0.0005(8)
O1 0.077(5) 0.039(3) 0.042(4) 0.015(3) -0.002(3) -0.001(3)
O2 0.056(4) 0.047(3) 0.029(3) -0.003(3) -0.001(3) -0.007(3)
O3 0.058(4) 0.026(3) 0.056(4) 0.000(3) 0.010(3) -0.005(3)
O4 0.053(4) 0.023(3) 0.064(4) -0.003(3) 0.022(3) 0.002(3)
C1 0.041(4) 0.021(3) 0.027(4) 0.000(3) 0.017(3) -0.007(3)
C2 0.031(4) 0.032(4) 0.033(4) -0.002(3) 0.003(3) -0.004(3)
C3 0.040(5) 0.030(4) 0.035(4) -0.005(3) 0.007(4) -0.001(3)
C4 0.033(4) 0.041(4) 0.019(4) -0.004(3) 0.010(3) 0.000(3)
C5 0.042(5) 0.045(5) 0.019(4) 0.000(3) 0.011(3) 0.007(4)
C6 0.037(4) 0.027(4) 0.023(4) 0.003(3) 0.010(3) 0.004(3)
C7 0.048(5) 0.025(4) 0.033(4) -0.009(3) 0.012(4) -0.013(3)
C8 0.046(5) 0.054(5) 0.017(4) -0.002(3) 0.005(4) -0.014(4)
C9 0.045(5) 0.040(4) 0.026(4) 0.000(4) 0.000(4) -0.008(4)
C10 0.045(5) 0.036(4) 0.022(4) 0.006(3) -0.002(4) 0.002(3)
C11 0.045(5) 0.055(5) 0.032(4) -0.025(4) 0.016(4) -0.001(4)
C12 0.052(6) 0.028(5) 0.075(7) 0.003(5) 0.008(5) 0.000(4)
C13 0.074(8) 0.003(4) 0.23(2) 0.008(7) 0.000(10) 0.010(5)
C14 0.051(6) 0.049(6) 0.116(9) -0.059(6) 0.040(6) -0.005(5)
C15 0.041(5) 0.114(9) 0.018(4) 0.009(5) 0.016(4) -0.001(5)
C16 0.037(4) 0.053(5) 0.024(4) 0.015(4) 0.014(3) 0.009(4)
C17 0.091(8) 0.054(6) 0.073(8) 0.034(6) 0.056(7) 0.009(6)
C18 0.048(5) 0.027(4) 0.070(6) -0.002(4) 0.025(5) 0.000(4)
C19 0.053(6) 0.031(5) 0.106(9) -0.007(5) 0.037(6) -0.005(4)
C20 0.090(9) 0.045(6) 0.130(12) -0.040(7) 0.044(9) -0.020(6)
C21 0.110(9) 0.038(5) 0.034(5) -0.019(4) 0.026(6) -0.018(5)
C22 0.074(6) 0.040(5) 0.022(4) -0.012(4) 0.015(4) -0.005(4)
C23 0.073(7) 0.061(6) 0.017(4) -0.003(4) 0.025(4) -0.011(5)
C24 0.083(7) 0.066(6) 0.015(4) 0.017(4) 0.020(4) -0.009(5)
C25 0.074(7) 0.040(5) 0.016(4) 0.015(3) -0.003(4) -0.007(4)
C26 0.070(7) 0.033(5) 0.063(7) 0.025(4) -0.004(5) -0.001(5)
C27 0.075(8) 0.052(6) 0.095(9) 0.042(7) 0.014(7) 0.008(6)
C28 0.119(10) 0.057(6) 0.057(7) 0.030(5) 0.059(7) 0.005(6)
C29 0.075(7) 0.058(6) 0.025(4) 0.015(4) 0.023(4) -0.024(5)
C30 0.078(8) 0.071(7) 0.031(5) -0.004(5) 0.034(5) -0.018(6)
C31 0.082(8) 0.081(7) 0.039(5) -0.020(5) 0.041(6) -0.007(6)
C32 0.056(6) 0.023(5) 0.125(10) -0.019(6) 0.024(7) -0.017(4)
C33 0.106(10) 0.063(7) 0.050(6) -0.036(5) 0.029(7) 0.013(7)
C34 0.098(10) 0.062(7) 0.105(10) -0.055(7) 0.060(9) -0.031(7)
C35 0.101(10) 0.034(5) 0.095(9) -0.012(5) 0.063(8) -0.003(6)
C36 0.077(8) 0.015(4) 0.096(9) -0.011(5) -0.022(7) 0.011(4)
C37 0.103(10) 0.037(6) 0.104(10) -0.008(6) 0.059(9) 0.013(6)
C38 0.095(9) 0.039(5) 0.091(9) -0.008(6) 0.066(8) 0.009(6)
C39 0.112(10) 0.059(7) 0.088(9) -0.050(6) 0.068(8) -0.024(7)
C40 0.061(6) 0.052(6) 0.053(6) -0.021(5) 0.036(5) -0.012(5)
C41 0.069(6) 0.063(6) 0.052(6) -0.009(5) 0.046(5) -0.005(5)
C42 0.053(6) 0.054(6) 0.064(6) -0.002(5) 0.039(5) 0.013(5)
C43 0.095(9) 0.057(7) 0.080(8) 0.007(6) 0.054(7) 0.033(6)
C44 0.069(7) 0.079(8) 0.062(7) 0.035(6) 0.039(6) 0.055(6)
C45 0.089(9) 0.050(6) 0.087(9) 0.021(6) 0.038(7) 0.019(6)
C46 0.104(10) 0.039(5) 0.100(9) 0.022(6) 0.070(8) 0.023(6)
C47 0.085(8) 0.061(7) 0.050(6) 0.031(5) 0.026(6) 0.024(6)
C48 0.073(8) 0.063(7) 0.074(8) 0.037(6) 0.021(7) 0.004(6)
C49 0.039(5) 0.070(7) 0.036(5) 0.023(5) 0.006(4) 0.008(4)
C50 0.045(5) 0.083(7) 0.015(4) 0.008(4) 0.004(4) 0.010(5)
C51 0.043(5) 0.079(7) 0.023(4) 0.017(4) 0.013(4) -0.002(5)
C52 0.049(6) 0.081(7) 0.016(4) 0.003(4) 0.004(4) 0.004(5)
C53 0.044(5) 0.090(8) 0.024(4) -0.032(5) 0.005(4) -0.001(5)
C54 0.056(6) 0.068(6) 0.027(4) -0.021(4) 0.016(4) -0.003(5)
C55 0.040(5) 0.089(8) 0.026(4) -0.021(5) 0.001(4) -0.013(5)
C56 0.043(5) 0.090(7) 0.026(4) -0.017(5) 0.005(4) -0.004(5)
C57 0.038(5) 0.079(7) 0.050(6) 0.006(5) 0.006(5) 0.015(5)
C58 0.085(8) 0.063(7) 0.042(5) -0.023(5) 0.021(5) -0.031(6)
C59 0.117(10) 0.061(7) 0.092(9) -0.052(7) 0.078(9) -0.052(7)
C60 0.090(8) 0.050(6) 0.074(7) -0.022(6) 0.042(7) -0.038(6)
C61 0.044(6) 0.111(10) 0.044(6) -0.027(6) 0.022(5) -0.037(6)
C62 0.037(5) 0.092(8) 0.047(6) -0.004(5) 0.022(4) -0.004(5)
C63 0.042(5) 0.065(6) 0.072(7) 0.001(5) 0.035(5) -0.003(5)
C64 0.071(7) 0.055(6) 0.063(6) -0.015(5) 0.047(6) -0.028(5)
C65 0.086(8) 0.050(6) 0.063(7) -0.022(5) 0.044(6) -0.032(6)
C66 0.122(10) 0.036(5) 0.082(8) 0.007(5) 0.069(8) -0.016(6)
C67 0.138(12) 0.020(5) 0.116(11) -0.009(6) 0.086(10) -0.025(6)
C68 0.121(12) 0.022(5) 0.074(8) 0.009(5) 0.008(8) 0.019(6)
C69 0.063(7) 0.006(4) 0.122(10) -0.004(5) 0.021(7) -0.013(4)
C70 0.071(5) 0.045(4) 0.063(4) -0.007(3) 0.030(4) 0.010(3)
C71 0.104(10) 0.009(4) 0.125(12) -0.009(5) -0.005(9) -0.005(5)
C72 0.063(6) 0.046(5) 0.045(5) -0.004(4) 0.036(5) -0.016(4)
C73 0.081(7) 0.063(6) 0.023(4) -0.016(4) 0.029(5) -0.021(5)
C74 0.084(8) 0.050(6) 0.048(6) 0.011(4) 0.045(6) -0.006(5)
C75 0.090(9) 0.021(4) 0.123(11) 0.012(5) 0.065(9) 0.002(5)
C76 0.068(7) 0.054(6) 0.072(7) -0.036(5) 0.019(6) 0.010(5)
C77 0.106(10) 0.093(9) 0.030(5) -0.042(6) -0.012(6) 0.058(8)
C78 0.053(6) 0.041(5) 0.093(9) 0.019(6) 0.025(6) -0.005(5)
C79 0.070(7) 0.078(8) 0.056(7) 0.047(6) 0.017(6) -0.002(6)
C80 0.086(9) 0.043(6) 0.089(9) 0.026(6) 0.031(8) 0.017(6)
C81 0.048(6) 0.081(8) 0.054(6) 0.010(6) 0.015(5) 0.029(5)
C82 0.102(9) 0.049(6) 0.065(7) 0.023(5) 0.047(7) -0.012(6)
C90 0.032(4) 0.033(4) 0.024(4) 0.003(3) -0.002(3) 0.000(3)
C91 0.034(4) 0.019(3) 0.035(4) -0.002(3) 0.007(3) -0.002(3)
C92 0.041(5) 0.031(4) 0.039(5) -0.008(4) 0.009(4) -0.014(4)
C93 0.036(4) 0.032(4) 0.032(4) 0.000(3) 0.003(4) -0.008(3)
C94 0.095(9) 0.065(7) 0.041(6) -0.018(5) 0.008(6) -0.019(6)
C95 0.068(7) 0.039(5) 0.102(9) -0.014(5) 0.044(6) -0.001(5)
C101 0.027(4) 0.027(4) 0.029(4) 0.004(3) 0.003(3) 0.004(3)
C102 0.039(4) 0.033(4) 0.029(4) 0.003(3) 0.014(3) 0.000(3)
C103 0.044(5) 0.043(5) 0.036(5) 0.014(4) 0.013(4) 0.007(4)
C104 0.041(5) 0.022(4) 0.059(5) 0.007(4) 0.017(4) 0.002(3)
C105 0.044(5) 0.030(4) 0.044(5) -0.013(4) 0.001(4) 0.003(4)
C106 0.041(4) 0.027(4) 0.032(4) -0.004(3) 0.010(4) -0.005(3)
C111 0.029(4) 0.031(4) 0.022(4) 0.001(3) 0.007(3) -0.002(3)
C112 0.036(4) 0.026(4) 0.049(5) 0.007(3) 0.011(4) -0.002(3)
C113 0.042(5) 0.050(5) 0.025(4) 0.011(4) 0.002(4) 0.000(4)
C114 0.024(4) 0.060(6) 0.039(5) -0.007(4) 0.005(4) -0.005(4)
C115 0.041(5) 0.031(4) 0.047(5) -0.016(4) 0.012(4) -0.003(3)
C116 0.051(5) 0.031(4) 0.029(4) -0.001(3) 0.015(4) 0.003(4)
C121 0.036(4) 0.032(4) 0.029(4) 0.003(3) 0.009(3) 0.010(3)
C122 0.055(5) 0.020(4) 0.029(4) 0.002(3) 0.013(4) 0.007(3)
C123 0.052(5) 0.032(4) 0.045(5) 0.009(4) 0.018(4) 0.009(4)
C124 0.082(7) 0.055(6) 0.031(5) 0.000(4) 0.015(5) 0.024(5)
C125 0.051(6) 0.085(7) 0.037(5) -0.024(5) 0.004(5) -0.004(5)
C126 0.047(5) 0.063(5) 0.024(4) -0.016(4) 0.007(4) -0.008(4)

loop_
_atom_type_symbol
_atom_type_description
_atom_type_scat_dispersion_real
_atom_type_scat_dispersion_imag
_atom_type_scat_source
C C 0.0033 0.0016 'International Tables Vol C Tables 4.2.6.8 and 6.1.1.4'
H H 0.0000 0.0000 'International Tables Vol C Tables 4.2.6.8 and 6.1.1.4'
O O 0.0106 0.0060 'International Tables Vol C Tables 4.2.6.8 and 6.1.1.4'
P P 0.1023 0.0942 'International Tables Vol C Tables 4.2.6.8 and 6.1.1.4'
Dy Dy -0.1892 4.4098 'International Tables Vol C Tables 4.2.6.8 and 6.1.1.4'

loop_
_geom_angle_atom_site_label_1
_geom_angle_atom_site_label_2
_geom_angle_atom_site_label_3
_geom_angle
C10 Dy1 C3 58.4(3)
C10 Dy1 C2 33.8(3)
C3 Dy1 C2 34.2(3)
C10 Dy1 C1 72.3(3)
C3 Dy1 C1 72.3(2)
C2 Dy1 C1 51.4(2)
C10 Dy1 C7 76.1(3)
C3 Dy1 C7 102.8(3)
C2 Dy1 C7 73.3(3)
C1 Dy1 C7 34.0(2)
C10 Dy1 C6 102.4(3)
C3 Dy1 C6 75.2(3)
C2 Dy1 C6 72.9(2)
C1 Dy1 C6 33.9(2)
C7 Dy1 C6 57.0(2)
C10 Dy1 C4 90.4(3)
C3 Dy1 C4 32.6(3)
C2 Dy1 C4 60.8(2)
C1 Dy1 C4 74.1(2)
C7 Dy1 C4 107.8(2)
C6 Dy1 C4 58.0(2)
C10 Dy1 C9 32.9(3)
C3 Dy1 C9 90.7(3)
C2 Dy1 C9 60.6(3)
C1 Dy1 C9 73.9(2)
C7 Dy1 C9 58.5(2)
C6 Dy1 C9 107.7(2)
C4 Dy1 C9 121.2(3)
C10 Dy1 C8 60.2(3)
C3 Dy1 C8 110.2(3)
C2 Dy1 C8 76.1(3)
C1 Dy1 C8 60.4(2)
C7 Dy1 C8 32.2(2)
C6 Dy1 C8 88.8(2)
C4 Dy1 C8 130.9(2)
C9 Dy1 C8 31.4(3)
C10 Dy1 C5 109.7(3)
C3 Dy1 C5 59.5(2)
C2 Dy1 C5 76.0(2)
C1 Dy1 C5 60.4(2)
C7 Dy1 C5 88.6(2)
C6 Dy1 C5 31.9(2)
C4 Dy1 C5 31.1(2)
C9 Dy1 C5 130.6(2)
C8 Dy1 C5 119.8(2)
C10 Dy1 C19 106.8(3)
C3 Dy1 C19 122.7(3)
C2 Dy1 C19 100.8(3)
C1 Dy1 C19 51.5(2)
C7 Dy1 C19 30.9(3)
C6 Dy1 C19 53.0(3)
C4 Dy1 C19 110.9(3)
C9 Dy1 C19 84.2(3)
C8 Dy1 C19 53.2(3)
C5 Dy1 C19 81.8(3)
C10 Dy1 C18 123.2(3)
C3 Dy1 C18 105.3(3)
C2 Dy1 C18 100.4(2)
C1 Dy1 C18 51.5(2)
C7 Dy1 C18 53.5(3)
C6 Dy1 C18 30.5(2)
C4 Dy1 C18 82.8(3)
C9 Dy1 C18 111.9(3)
C8 Dy1 C18 82.9(3)
C5 Dy1 C18 51.9(2)
C19 Dy1 C18 31.8(3)
C91 P1 C121 110.1(4)
C91 P1 C111 113.6(3)
C121 P1 C111 109.5(3)
C91 P1 C101 115.0(3)
C121 P1 C101 104.2(3)
C111 P1 C101 103.8(3)
C92 O2 C94 114.6(7)
C93 O4 C95 116.5(6)
C7 C1 C6 110.0(7)
C7 C1 C90 123.9(7)
C6 C1 C90 124.5(6)
C7 C1 Dy1 73.2(4)
C6 C1 Dy1 73.6(4)
C90 C1 Dy1 108.6(4)
C10 C2 C3 111.7(7)
C10 C2 C90 122.1(7)
C3 C2 C90 123.1(7)
C10 C2 Dy1 71.6(4)
C3 C2 Dy1 71.4(4)
C90 C2 Dy1 107.9(5)
C12 C3 C2 117.1(8)
C12 C3 C4 108.6(7)
C2 C3 C4 129.1(7)
C12 C3 Dy1 92.1(6)
C2 C3 Dy1 74.4(4)
C4 C3 Dy1 83.0(4)
C11 C4 C5 116.9(7)
C11 C4 C3 109.0(7)
C5 C4 C3 124.6(6)
C11 C4 Dy1 103.5(5)
C5 C4 Dy1 75.9(4)
C3 C4 Dy1 64.4(4)
C16 C5 C6 114.0(7)
C16 C5 C4 117.6(7)
C6 C5 C4 120.4(6)
C16 C5 Dy1 106.5(5)
C6 C5 Dy1 65.5(4)
C4 C5 Dy1 73.0(4)
C18 C6 C5 115.0(7)
C18 C6 C1 107.6(7)
C5 C6 C1 129.5(6)
C18 C6 Dy1 88.5(5)
C5 C6 Dy1 82.6(4)
C1 C6 Dy1 72.4(4)
C1 C7 C8 128.5(7)
C1 C7 C19 106.6(7)
C8 C7 C19 117.1(8)
C1 C7 Dy1 72.8(4)
C8 C7 Dy1 82.3(4)
C19 C7 Dy1 88.2(5)
C22 C8 C7 112.6(8)
C22 C8 C9 119.5(7)
C7 C8 C9 120.8(7)
C22 C8 Dy1 107.6(5)
C7 C8 Dy1 65.5(4)
C9 C8 Dy1 73.6(4)
C25 C9 C8 117.4(8)
C25 C9 C10 108.1(7)
C8 C9 C10 124.3(7)
C25 C9 Dy1 103.6(5)
C8 C9 Dy1 75.1(4)
C10 C9 Dy1 64.1(4)
C32 C10 C2 119.3(8)
C32 C10 C9 107.6(8)
C2 C10 C9 128.4(7)
C32 C10 Dy1 93.1(6)
C2 C10 Dy1 74.6(4)
C9 C10 Dy1 83.0(5)
C54 C11 C4 125.1(8)
C54 C11 C14 121.1(8)
C4 C11 C14 106.1(8)
C13 C12 C3 128.7(10)
C13 C12 C14 116.7(10)
C3 C12 C14 108.7(9)
C13 C12 Dy1 90.3(7)
C3 C12 Dy1 58.1(4)
C14 C12 Dy1 100.7(5)
C32 C13 C69 125.9(16)
C32 C13 C12 107.5(10)
C69 C13 C12 119.6(14)
C76 C14 C12 125.5(11)
C76 C14 C11 119.5(11)
C12 C14 C11 107.1(8)
C51 C15 C54 122.2(9)
C51 C15 C16 111.9(9)
C54 C15 C16 118.1(8)
C5 C16 C17 122.8(8)
C5 C16 C15 124.4(8)
C17 C16 C15 105.6(9)
C78 C17 C16 123.3(10)
C78 C17 C79 119.2(11)
C16 C17 C79 107.6(11)
C78 C18 C6 127.5(9)
C78 C18 C19 120.2(9)
C6 C18 C19 106.0(7)
C78 C18 Dy1 107.8(6)
C6 C18 Dy1 61.0(4)
C19 C18 Dy1 73.8(4)
C20 C19 C7 128.8(11)
C20 C19 C18 119.3(11)
C7 C19 C18 106.6(7)
C20 C19 Dy1 109.7(6)
C7 C19 Dy1 60.9(4)
C18 C19 Dy1 74.4(4)
C19 C20 C21 110.0(13)
C19 C20 C36 120.4(14)
C21 C20 C36 126.5(13)
C20 C21 C22 125.3(10)
C20 C21 C33 117.5(11)
C22 C21 C33 105.4(9)
C8 C22 C21 123.0(8)
C8 C22 C23 123.2(8)
C21 C22 C23 106.2(9)
C73 C23 C24 121.0(9)
C73 C23 C22 112.7(8)
C24 C23 C22 117.5(8)
C25 C24 C23 119.5(8)
C25 C24 C29 116.9(9)
C23 C24 C29 116.3(10)
C26 C25 C9 111.2(9)
C26 C25 C24 118.5(10)
C9 C25 C24 122.8(8)
C27 C26 C25 125.1(12)
C27 C26 C32 121.5(11)
C25 C26 C32 104.9(8)
C28 C27 C26 115.6(13)
C28 C27 C68 120.8(13)
C26 C27 C68 116.9(13)
C27 C28 C29 125.0(12)
C27 C28 C82 117.5(11)
C29 C28 C82 106.3(10)
C30 C29 C24 121.9(9)
C30 C29 C28 109.4(9)
C24 C29 C28 118.3(10)
C31 C30 C29 121.1(9)
C31 C30 C74 119.4(10)
C29 C30 C74 110.2(9)
C30 C31 C73 117.0(10)
C30 C31 C40 119.9(10)
C73 C31 C40 116.1(10)
C13 C32 C10 130.7(13)
C13 C32 C26 115.3(11)
C10 C32 C26 107.8(9)
C13 C32 Dy1 92.1(8)
C10 C32 Dy1 57.5(5)
C26 C32 Dy1 99.4(5)
C34 C33 C73 121.0(12)
C34 C33 C21 119.6(11)
C73 C33 C21 110.4(10)
C33 C34 C39 119.3(13)
C33 C34 C35 120.1(12)
C39 C34 C35 109.1(13)
C37 C35 C36 123.7(11)
C37 C35 C34 105.6(11)
C36 C35 C34 122.0(13)
C20 C36 C35 114.0(13)
C20 C36 C75 123.3(12)
C35 C36 C75 113.2(10)
C35 C37 C46 117.7(12)
C35 C37 C38 111.8(12)
C46 C37 C38 119.7(12)
C43 C38 C37 121.1(11)
C43 C38 C39 123.4(10)
C37 C38 C39 105.0(12)
C34 C39 C40 123.2(14)
C34 C39 C38 108.0(12)
C40 C39 C38 120.2(10)
C39 C40 C41 115.3(10)
C39 C40 C31 118.6(10)
C41 C40 C31 119.1(9)
C42 C41 C40 120.7(9)
C42 C41 C72 109.3(8)
C40 C41 C72 119.7(10)
C43 C42 C41 125.4(10)
C43 C42 C63 118.6(9)
C41 C42 C63 106.3(8)
C38 C43 C42 114.0(11)
C38 C43 C44 119.5(11)
C42 C43 C44 120.0(10)
C45 C44 C81 117.4(10)
C45 C44 C43 119.6(12)
C81 C44 C43 117.9(10)
C44 C45 C47 123.6(11)
C44 C45 C46 120.6(11)
C47 C45 C46 104.5(11)
C80 C46 C37 121.4(14)
C80 C46 C45 111.9(11)
C37 C46 C45 119.1(11)
C49 C47 C48 121.2(11)
C49 C47 C45 119.0(10)
C48 C47 C45 110.5(12)
C79 C48 C47 123.5(13)
C79 C48 C80 121.1(12)
C47 C48 C80 105.6(11)
C57 C49 C47 115.3(9)
C57 C49 C50 120.8(9)
C47 C49 C50 116.8(9)
C52 C50 C51 116.9(8)
C52 C50 C49 118.8(8)
C51 C50 C49 116.4(9)
C79 C51 C15 107.2(9)
C79 C51 C50 121.4(9)
C15 C51 C50 120.5(9)
C53 C52 C50 121.6(9)
C53 C52 C55 110.1(9)
C50 C52 C55 118.4(9)
C52 C53 C54 121.7(10)
C52 C53 C77 108.1(9)
C54 C53 C77 120.8(9)
C11 C54 C15 117.7(8)
C11 C54 C53 117.0(10)
C15 C54 C53 116.8(9)
C56 C55 C58 118.9(10)
C56 C55 C52 122.5(10)
C58 C55 C52 110.7(9)
C55 C56 C61 121.1(10)
C55 C56 C57 118.6(9)
C61 C56 C57 108.8(9)
C49 C57 C81 125.2(11)
C49 C57 C56 120.9(9)
C81 C57 C56 106.0(9)
C59 C58 C55 122.8(11)
C59 C58 C77 117.9(11)
C55 C58 C77 106.6(9)
C71 C59 C58 114.6(12)
C71 C59 C60 123.0(12)
C58 C59 C60 116.8(13)
C61 C60 C59 121.1(10)
C61 C60 C65 114.7(10)
C59 C60 C65 120.1(12)
C62 C61 C60 122.7(9)
C62 C61 C56 106.1(10)
C60 C61 C56 118.1(10)
C63 C62 C61 121.2(10)
C63 C62 C81 119.0(10)
C61 C62 C81 111.0(9)
C62 C63 C64 121.0(9)
C62 C63 C42 121.5(9)
C64 C63 C42 108.6(9)
C63 C64 C72 107.6(8)
C63 C64 C65 119.0(9)
C72 C64 C65 121.5(11)
C64 C65 C60 119.9(10)
C64 C65 C66 113.9(9)
C60 C65 C66 119.8(10)
C82 C66 C67 115.3(13)
C82 C66 C65 122.3(10)
C67 C66 C65 117.6(11)
C68 C67 C66 122.1(12)
C68 C67 C71 104.8(11)
C66 C67 C71 121.4(13)
C69 C68 C67 112.2(11)
C69 C68 C27 120.7(14)
C67 C68 C27 119.8(13)
C70 C69 C68 109.4(11)
C70 C69 C13 118.6(13)
C68 C69 C13 119.5(14)
C69 C70 C76 128.3(11)
C69 C70 C71 109.9(11)
C76 C70 C71 114.9(10)
C59 C71 C67 118.0(13)
C59 C71 C70 126.4(12)
C67 C71 C70 103.5(11)
C74 C72 C64 121.9(9)
C74 C72 C41 120.4(9)
C64 C72 C41 108.2(9)
C23 C73 C33 105.1(9)
C23 C73 C31 122.3(9)
C33 C73 C31 121.6(11)
C72 C74 C30 121.5(9)
C72 C74 C82 118.7(10)
C30 C74 C82 110.6(10)
C80 C75 C36 120.3(11)
C80 C75 C78 118.6(12)
C36 C75 C78 114.3(11)
C77 C76 C14 122.1(13)
C77 C76 C70 119.5(12)
C14 C76 C70 111.2(11)
C76 C77 C58 124.8(12)
C76 C77 C53 119.3(12)
C58 C77 C53 104.5(8)
C17 C78 C18 115.1(11)
C17 C78 C75 120.7(11)
C18 C78 C75 121.4(11)
C48 C79 C51 120.6(12)
C48 C79 C17 120.8(12)
C51 C79 C17 107.4(10)
C75 C80 C46 123.3(13)
C75 C80 C48 119.4(12)
C46 C80 C48 107.3(12)
C44 C81 C57 118.7(11)
C44 C81 C62 122.8(9)
C57 C81 C62 107.9(9)
C66 C82 C74 120.8(11)
C66 C82 C28 122.7(10)
C74 C82 C28 103.3(10)
C1 C90 C2 92.0(6)
C1 C90 C92 115.5(6)
C2 C90 C92 109.9(6)
C1 C90 C91 118.1(6)
C2 C90 C91 113.1(6)
C92 C90 C91 107.4(6)
C93 C91 C90 116.0(6)
C93 C91 P1 117.2(6)
C90 C91 P1 123.3(5)
O1 C92 O2 124.1(8)
O1 C92 C90 126.2(7)
O2 C92 C90 109.6(6)
O3 C93 O4 121.1(7)
O3 C93 C91 125.1(8)
O4 C93 C91 113.8(6)
O2 C94 H94A 109.5
O2 C94 H94B 109.5
H94A C94 H94B 109.5
O2 C94 H94C 109.5
H94A C94 H94C 109.5
H94B C94 H94C 109.5
O4 C95 H95A 109.5
O4 C95 H95B 109.5
H95A C95 H95B 109.5
O4 C95 H95C 109.5
H95A C95 H95C 109.5
H95B C95 H95C 109.5
C106 C101 C102 119.9(7)
C106 C101 P1 120.9(6)
C102 C101 P1 119.0(6)
C103 C102 C101 120.7(7)
C103 C102 H10A 119.7
C101 C102 H10A 119.7
C104 C103 C102 118.3(7)
C104 C103 H10B 120.8
C102 C103 H10B 120.8
C105 C104 C103 121.8(7)
C105 C104 H10C 119.1
C103 C104 H10C 119.1
C104 C105 C106 119.4(8)
C104 C105 H10D 120.3
C106 C105 H10D 120.3
C101 C106 C105 119.7(7)
C101 C106 H10E 120.1
C105 C106 H10E 120.1
C112 C111 C116 119.2(7)
C112 C111 P1 120.0(6)
C116 C111 P1 120.7(6)
C111 C112 C113 120.4(7)
C111 C112 H11A 119.8
C113 C112 H11A 119.8
C114 C113 C112 120.3(7)
C114 C113 H11B 119.8
C112 C113 H11B 119.8
C113 C114 C115 120.8(7)
C113 C114 H11C 119.6
C115 C114 H11C 119.6
C116 C115 C114 119.8(7)
C116 C115 H11D 120.1
C114 C115 H11D 120.1
C115 C116 C111 119.4(7)
C115 C116 H11E 120.3
C111 C116 H11E 120.3
C122 C121 C126 119.4(7)
C122 C121 P1 121.1(6)
C126 C121 P1 119.5(6)
C121 C122 C123 120.1(8)
C121 C122 H12A 119.9
C123 C122 H12A 119.9
C124 C123 C122 118.1(8)
C124 C123 H12B 120.9
C122 C123 H12B 120.9
C125 C124 C123 122.8(9)
C125 C124 H12C 118.6
C123 C124 H12C 118.6
C124 C125 C126 119.5(9)
C124 C125 H12D 120.3
C126 C125 H12D 120.3
C121 C126 C125 120.0(9)
C121 C126 H12E 120.0
C125 C126 H12E 120.0

loop_
_geom_bond_atom_site_label_1
_geom_bond_atom_site_label_2
_geom_bond_distance
Dy1 C10 2.441(8)
Dy1 C3 2.442(8)
Dy1 C2 2.481(8)
Dy1 C1 2.485(7)
Dy1 C7 2.490(7)
Dy1 C6 2.501(7)
Dy1 C4 2.688(7)
Dy1 C9 2.693(8)
Dy1 C8 2.712(7)
Dy1 C5 2.726(7)
Dy1 C19 2.850(9)
Dy1 C18 2.858(8)
P1 C91 1.744(7)
P1 C121 1.805(8)
P1 C111 1.810(7)
P1 C101 1.822(7)
O1 C92 1.176(9)
O2 C92 1.349(9)
O2 C94 1.463(11)
O3 C93 1.247(9)
O4 C93 1.346(10)
O4 C95 1.445(10)
C1 C7 1.453(10)
C1 C6 1.455(10)
C1 C90 1.484(10)
C2 C10 1.432(12)
C2 C3 1.447(11)
C2 C90 1.509(10)
C3 C12 1.429(12)
C3 C4 1.459(11)
C4 C11 1.445(11)
C4 C5 1.452(12)
C5 C16 1.408(11)
C5 C6 1.452(10)
C6 C18 1.451(11)
C7 C8 1.457(11)
C7 C19 1.465(13)
C8 C22 1.401(12)
C8 C9 1.461(12)
C9 C25 1.430(13)
C9 C10 1.475(12)
C10 C32 1.422(12)
C11 C54 1.406(14)
C11 C14 1.519(15)
C12 C13 1.428(19)
C12 C14 1.452(15)
C13 C32 1.309(19)
C13 C69 1.418(15)
C14 C76 1.394(14)
C15 C51 1.417(13)
C15 C54 1.423(16)
C15 C16 1.449(13)
C16 C17 1.428(13)
C17 C78 1.281(15)
C17 C79 1.517(16)
C18 C78 1.351(14)
C18 C19 1.565(14)
C19 C20 1.361(15)
C20 C21 1.368(17)
C20 C36 1.428(17)
C21 C22 1.441(13)
C21 C33 1.494(17)
C22 C23 1.448(12)
C23 C73 1.404(14)
C23 C24 1.437(14)
C24 C25 1.431(15)
C24 C29 1.439(14)
C25 C26 1.416(13)
C26 C27 1.391(15)
C26 C32 1.551(17)
C27 C28 1.318(16)
C27 C68 1.479(17)
C28 C29 1.455(14)
C28 C82 1.607(17)
C29 C30 1.417(15)
C30 C31 1.416(15)
C30 C74 1.449(15)
C31 C73 1.432(14)
C31 C40 1.446(15)
C33 C34 1.353(18)
C33 C73 1.423(15)
C34 C39 1.374(16)
C34 C35 1.478(17)
C35 C37 1.354(18)
C35 C36 1.432(17)
C36 C75 1.487(17)
C37 C46 1.400(16)
C37 C38 1.437(15)
C38 C43 1.375(17)
C38 C39 1.459(17)
C39 C40 1.426(15)
C40 C41 1.427(13)
C41 C42 1.397(14)
C41 C72 1.457(13)
C42 C43 1.395(14)
C42 C63 1.487(14)
C43 C44 1.480(14)
C44 C45 1.360(15)
C44 C81 1.370(16)
C45 C47 1.419(15)
C45 C46 1.468(18)
C46 C80 1.325(16)
C47 C49 1.409(15)
C47 C48 1.410(16)
C48 C79 1.259(17)
C48 C80 1.507(18)
C49 C57 1.363(14)
C49 C50 1.480(13)
C50 C52 1.432(15)
C50 C51 1.440(13)
C51 C79 1.413(15)
C52 C53 1.406(14)
C52 C55 1.448(14)
C53 C54 1.431(14)
C53 C77 1.543(17)
C55 C56 1.386(14)
C55 C58 1.433(15)
C56 C61 1.458(14)
C56 C57 1.471(16)
C57 C81 1.411(13)
C58 C59 1.426(14)
C58 C77 1.540(16)
C59 C71 1.419(18)
C59 C60 1.444(16)
C60 C61 1.442(16)
C60 C65 1.460(14)
C61 C62 1.375(15)
C62 C63 1.337(14)
C62 C81 1.456(15)
C63 C64 1.422(14)
C64 C72 1.425(14)
C64 C65 1.436(14)
C65 C66 1.497(17)
C66 C82 1.345(15)
C66 C67 1.476(16)
C67 C68 1.422(19)
C67 C71 1.496(18)
C68 C69 1.381(17)
C69 C70 1.333(15)
C70 C76 1.440(15)
C70 C71 1.516(18)
C72 C74 1.352(15)
C74 C82 1.454(14)
C75 C80 1.312(17)
C75 C78 1.531(15)
C76 C77 1.343(14)
C90 C92 1.522(11)
C90 C91 1.542(11)
C91 C93 1.421(10)
C94 H94A 0.9800
C94 H94B 0.9800
C94 H94C 0.9800
C95 H95A 0.9800
C95 H95B 0.9800
C95 H95C 0.9800
C101 C106 1.387(10)
C101 C102 1.396(10)
C102 C103 1.387(10)
C102 H10A 0.9500
C103 C104 1.386(11)
C103 H10B 0.9500
C104 C105 1.382(12)
C104 H10C 0.9500
C105 C106 1.391(11)
C105 H10D 0.9500
C106 H10E 0.9500
C111 C112 1.383(10)
C111 C116 1.427(10)
C112 C113 1.386(11)
C112 H11A 0.9500
C113 C114 1.367(12)
C113 H11B 0.9500
C114 C115 1.392(12)
C114 H11C 0.9500
C115 C116 1.381(11)
C115 H11D 0.9500
C116 H11E 0.9500
C121 C122 1.382(11)
C121 C126 1.389(11)
C122 C123 1.401(10)
C122 H12A 0.9500
C123 C124 1.378(13)
C123 H12B 0.9500
C124 C125 1.336(14)
C124 H12C 0.9500
C125 C126 1.392(12)
C125 H12D 0.9500
C126 H12E 0.9500

loop_
_geom_torsion_atom_site_label_1
_geom_torsion_atom_site_label_2
_geom_torsion_atom_site_label_3
_geom_torsion_atom_site_label_4
_geom_torsion
C10 Dy1 C1 C7 91.3(5)
C3 Dy1 C1 C7 152.8(5)
C2 Dy1 C1 C7 121.8(5)
C6 Dy1 C1 C7 -117.5(6)
C4 Dy1 C1 C7 -173.1(5)
C9 Dy1 C1 C7 56.8(4)
C8 Dy1 C1 C7 26.0(4)
C5 Dy1 C1 C7 -142.7(5)
C19 Dy1 C1 C7 -38.6(5)
C18 Dy1 C1 C7 -79.7(5)
C10 Dy1 C1 C6 -151.3(5)
C3 Dy1 C1 C6 -89.7(4)
C2 Dy1 C1 C6 -120.8(5)
C7 Dy1 C1 C6 117.5(6)
C4 Dy1 C1 C6 -55.6(4)
C9 Dy1 C1 C6 174.3(4)
C8 Dy1 C1 C6 143.5(5)
C5 Dy1 C1 C6 -25.2(4)
C19 Dy1 C1 C6 78.8(5)
C18 Dy1 C1 C6 37.8(4)
C10 Dy1 C1 C90 -29.6(5)
C3 Dy1 C1 C90 32.0(5)
C2 Dy1 C1 C90 0.9(4)
C7 Dy1 C1 C90 -120.9(7)
C6 Dy1 C1 C90 121.6(6)
C4 Dy1 C1 C90 66.0(5)
C9 Dy1 C1 C90 -64.0(5)
C8 Dy1 C1 C90 -94.9(5)
C5 Dy1 C1 C90 96.4(5)
C19 Dy1 C1 C90 -159.5(6)
C18 Dy1 C1 C90 159.4(6)
C3 Dy1 C2 C10 121.5(6)
C1 Dy1 C2 C10 -119.6(5)
C7 Dy1 C2 C10 -89.9(5)
C6 Dy1 C2 C10 -149.7(5)
C4 Dy1 C2 C10 147.9(5)
C9 Dy1 C2 C10 -27.1(4)
C8 Dy1 C2 C10 -56.6(4)
C5 Dy1 C2 C10 177.3(5)
C19 Dy1 C2 C10 -104.1(5)
C18 Dy1 C2 C10 -136.5(5)
C10 Dy1 C2 C3 -121.5(6)
C1 Dy1 C2 C3 118.9(5)
C7 Dy1 C2 C3 148.6(5)
C6 Dy1 C2 C3 88.8(5)
C4 Dy1 C2 C3 26.4(4)
C9 Dy1 C2 C3 -148.6(5)
C8 Dy1 C2 C3 -178.1(5)
C5 Dy1 C2 C3 55.8(4)
C19 Dy1 C2 C3 134.4(5)
C18 Dy1 C2 C3 102.0(5)
C10 Dy1 C2 C90 118.7(7)
C3 Dy1 C2 C90 -119.8(7)
C1 Dy1 C2 C90 -0.9(4)
C7 Dy1 C2 C90 28.9(5)
C6 Dy1 C2 C90 -31.0(5)
C4 Dy1 C2 C90 -93.4(5)
C9 Dy1 C2 C90 91.6(5)
C8 Dy1 C2 C90 62.1(5)
C5 Dy1 C2 C90 -64.0(5)
C19 Dy1 C2 C90 14.6(6)
C18 Dy1 C2 C90 -17.8(5)
C10 C2 C3 C12 23.7(10)
C90 C2 C3 C12 -176.1(7)
Dy1 C2 C3 C12 84.2(7)
C10 C2 C3 C4 -127.6(9)
C90 C2 C3 C4 32.6(13)
Dy1 C2 C3 C4 -67.1(8)
C10 C2 C3 Dy1 -60.5(6)
C90 C2 C3 Dy1 99.7(7)
C10 Dy1 C3 C12 -83.8(6)
C2 Dy1 C3 C12 -117.6(7)
C1 Dy1 C3 C12 -163.5(6)
C7 Dy1 C3 C12 -148.4(5)
C6 Dy1 C3 C12 161.2(6)
C4 Dy1 C3 C12 108.5(7)
C9 Dy1 C3 C12 -90.6(6)
C8 Dy1 C3 C12 -115.7(6)
C5 Dy1 C3 C12 130.9(6)
C19 Dy1 C3 C12 -174.2(6)
C18 Dy1 C3 C12 156.4(6)
C10 Dy1 C3 C2 33.8(4)
C1 Dy1 C3 C2 -45.9(4)
C7 Dy1 C3 C2 -30.7(5)
C6 Dy1 C3 C2 -81.2(4)
C4 Dy1 C3 C2 -133.9(7)
C9 Dy1 C3 C2 27.0(5)
C8 Dy1 C3 C2 1.9(5)
C5 Dy1 C3 C2 -111.4(5)
C19 Dy1 C3 C2 -56.6(6)
C18 Dy1 C3 C2 -86.0(5)
C10 Dy1 C3 C4 167.7(6)
C2 Dy1 C3 C4 133.9(7)
C1 Dy1 C3 C4 88.0(5)
C7 Dy1 C3 C4 103.2(5)
C6 Dy1 C3 C4 52.7(4)
C9 Dy1 C3 C4 160.9(5)
C8 Dy1 C3 C4 135.8(4)
C5 Dy1 C3 C4 22.5(4)
C19 Dy1 C3 C4 77.3(5)
C18 Dy1 C3 C4 47.9(5)
C12 C3 C4 C11 6.5(9)
C2 C3 C4 C11 159.7(8)
Dy1 C3 C4 C11 96.3(5)
C12 C3 C4 C5 -138.6(8)
C2 C3 C4 C5 14.6(13)
Dy1 C3 C4 C5 -48.7(7)
C12 C3 C4 Dy1 -89.8(7)
C2 C3 C4 Dy1 63.4(8)
C10 Dy1 C4 C11 -115.2(6)
C3 Dy1 C4 C11 -104.8(7)
C2 Dy1 C4 C11 -132.4(6)
C1 Dy1 C4 C11 173.3(6)
C7 Dy1 C4 C11 169.3(5)
C6 Dy1 C4 C11 140.4(6)
C9 Dy1 C4 C11 -127.3(5)
C8 Dy1 C4 C11 -164.6(5)
C5 Dy1 C4 C11 114.8(7)
C19 Dy1 C4 C11 136.6(6)
C18 Dy1 C4 C11 121.4(6)
C10 Dy1 C4 C5 130.0(5)
C3 Dy1 C4 C5 140.4(7)
C2 Dy1 C4 C5 112.8(5)
C1 Dy1 C4 C5 58.5(4)
C7 Dy1 C4 C5 54.5(5)
C6 Dy1 C4 C5 25.6(4)
C9 Dy1 C4 C5 117.9(4)
C8 Dy1 C4 C5 80.6(5)
C19 Dy1 C4 C5 21.8(5)
C18 Dy1 C4 C5 6.6(4)
C10 Dy1 C4 C3 -10.4(5)
C2 Dy1 C4 C3 -27.6(4)
C1 Dy1 C4 C3 -81.9(5)
C7 Dy1 C4 C3 -85.9(5)
C6 Dy1 C4 C3 -114.8(5)
C9 Dy1 C4 C3 -22.5(5)
C8 Dy1 C4 C3 -59.8(6)
C5 Dy1 C4 C3 -140.4(7)
C19 Dy1 C4 C3 -118.6(5)
C18 Dy1 C4 C3 -133.8(5)
C11 C4 C5 C16 1.8(10)
C3 C4 C5 C16 144.4(8)
Dy1 C4 C5 C16 100.1(6)
C11 C4 C5 C6 -145.2(7)
C3 C4 C5 C6 -2.7(12)
Dy1 C4 C5 C6 -47.0(6)
C11 C4 C5 Dy1 -98.2(6)
C3 C4 C5 Dy1 44.3(7)
C10 Dy1 C5 C16 -169.0(5)
C3 Dy1 C5 C16 -138.0(6)
C2 Dy1 C5 C16 -170.6(6)
C1 Dy1 C5 C16 136.1(6)
C7 Dy1 C5 C16 116.3(6)
C6 Dy1 C5 C16 109.4(7)
C4 Dy1 C5 C16 -114.6(7)
C9 Dy1 C5 C16 161.1(5)
C8 Dy1 C5 C16 124.7(6)
C19 Dy1 C5 C16 86.0(6)
C18 Dy1 C5 C16 73.8(6)
C10 Dy1 C5 C6 81.6(5)
C3 Dy1 C5 C6 112.6(5)
C2 Dy1 C5 C6 80.0(4)
C1 Dy1 C5 C6 26.7(4)
C7 Dy1 C5 C6 6.9(4)
C4 Dy1 C5 C6 136.1(7)
C9 Dy1 C5 C6 51.7(5)
C8 Dy1 C5 C6 15.4(5)
C19 Dy1 C5 C6 -23.4(4)
C18 Dy1 C5 C6 -35.6(4)
C10 Dy1 C5 C4 -54.5(5)
C3 Dy1 C5 C4 -23.5(4)
C2 Dy1 C5 C4 -56.1(4)
C1 Dy1 C5 C4 -109.4(5)
C7 Dy1 C5 C4 -129.2(5)
C6 Dy1 C5 C4 -136.1(7)
C9 Dy1 C5 C4 -84.4(5)
C8 Dy1 C5 C4 -120.7(4)
C19 Dy1 C5 C4 -159.4(5)
C18 Dy1 C5 C4 -171.7(6)
C16 C5 C6 C18 -13.1(10)
C4 C5 C6 C18 135.1(7)
Dy1 C5 C6 C18 84.9(6)
C16 C5 C6 C1 -157.9(7)
C4 C5 C6 C1 -9.7(12)
Dy1 C5 C6 C1 -59.9(7)
C16 C5 C6 Dy1 -97.9(6)
C4 C5 C6 Dy1 50.2(7)
C7 C1 C6 C18 -17.9(8)
C90 C1 C6 C18 175.8(7)
Dy1 C1 C6 C18 -82.6(5)
C7 C1 C6 C5 128.9(8)
C90 C1 C6 C5 -37.5(12)
Dy1 C1 C6 C5 64.2(8)
C7 C1 C6 Dy1 64.7(5)
C90 C1 C6 Dy1 -101.7(7)
C10 Dy1 C6 C18 137.0(5)
C3 Dy1 C6 C18 -170.8(5)
C2 Dy1 C6 C18 153.7(6)
C1 Dy1 C6 C18 109.0(6)
C7 Dy1 C6 C18 72.8(5)
C4 Dy1 C6 C18 -140.4(6)
C9 Dy1 C6 C18 103.3(5)
C8 Dy1 C6 C18 77.9(5)
C5 Dy1 C6 C18 -115.4(7)
C19 Dy1 C6 C18 35.2(5)
C10 Dy1 C6 C5 -107.6(4)
C3 Dy1 C6 C5 -55.4(4)
C2 Dy1 C6 C5 -90.9(4)
C1 Dy1 C6 C5 -135.5(6)
C7 Dy1 C6 C5 -171.8(5)
C4 Dy1 C6 C5 -25.0(4)
C9 Dy1 C6 C5 -141.3(4)
C8 Dy1 C6 C5 -166.7(5)
C19 Dy1 C6 C5 150.6(6)
C18 Dy1 C6 C5 115.4(7)
C10 Dy1 C6 C1 28.0(4)
C3 Dy1 C6 C1 80.1(4)
C2 Dy1 C6 C1 44.7(4)
C7 Dy1 C6 C1 -36.2(4)
C4 Dy1 C6 C1 110.5(4)
C9 Dy1 C6 C1 -5.7(4)
C8 Dy1 C6 C1 -31.2(4)
C5 Dy1 C6 C1 135.5(6)
C19 Dy1 C6 C1 -73.9(5)
C18 Dy1 C6 C1 -109.0(6)
C6 C1 C7 C8 -129.9(8)
C90 C1 C7 C8 36.5(12)
Dy1 C1 C7 C8 -64.9(8)
C6 C1 C7 C19 17.8(8)
C90 C1 C7 C19 -175.8(7)
Dy1 C1 C7 C19 82.8(6)
C6 C1 C7 Dy1 -65.0(5)
C90 C1 C7 Dy1 101.5(6)
C10 Dy1 C7 C1 -78.9(4)
C3 Dy1 C7 C1 -26.5(5)
C2 Dy1 C7 C1 -43.9(4)
C6 Dy1 C7 C1 36.2(4)
C4 Dy1 C7 C1 7.0(5)
C9 Dy1 C7 C1 -109.3(5)
C8 Dy1 C7 C1 -134.3(7)
C5 Dy1 C7 C1 31.8(4)
C19 Dy1 C7 C1 108.0(7)
C18 Dy1 C7 C1 73.3(4)
C10 Dy1 C7 C8 55.4(5)
C3 Dy1 C7 C8 107.8(5)
C2 Dy1 C7 C8 90.4(5)
C1 Dy1 C7 C8 134.3(7)
C6 Dy1 C7 C8 170.5(6)
C4 Dy1 C7 C8 141.2(5)
C9 Dy1 C7 C8 25.0(5)
C5 Dy1 C7 C8 166.1(5)
C19 Dy1 C7 C8 -117.7(8)
C18 Dy1 C7 C8 -152.4(6)
C10 Dy1 C7 C19 173.1(6)
C3 Dy1 C7 C19 -134.5(5)
C2 Dy1 C7 C19 -151.9(6)
C1 Dy1 C7 C19 -108.0(7)
C6 Dy1 C7 C19 -71.8(5)
C4 Dy1 C7 C19 -101.1(6)
C9 Dy1 C7 C19 142.7(6)
C8 Dy1 C7 C19 117.7(8)
C5 Dy1 C7 C19 -76.2(5)
C18 Dy1 C7 C19 -34.8(5)
C1 C7 C8 C22 160.6(8)
C19 C7 C8 C22 15.7(10)
Dy1 C7 C8 C22 99.7(6)
C1 C7 C8 C9 10.2(13)
C19 C7 C8 C9 -134.7(8)
Dy1 C7 C8 C9 -50.7(7)
C1 C7 C8 Dy1 60.9(7)
C19 C7 C8 Dy1 -84.0(7)
C10 Dy1 C8 C22 139.6(6)
C3 Dy1 C8 C22 170.9(5)
C2 Dy1 C8 C22 172.0(6)
C1 Dy1 C8 C22 -134.8(6)
C7 Dy1 C8 C22 -107.4(8)
C6 Dy1 C8 C22 -115.4(6)
C4 Dy1 C8 C22 -159.4(5)
C9 Dy1 C8 C22 116.4(8)
C5 Dy1 C8 C22 -123.5(6)
C19 Dy1 C8 C22 -72.8(6)
C18 Dy1 C8 C22 -85.4(6)
C10 Dy1 C8 C7 -113.0(6)
C3 Dy1 C8 C7 -81.7(5)
C2 Dy1 C8 C7 -80.6(5)
C1 Dy1 C8 C7 -27.4(5)
C6 Dy1 C8 C7 -8.0(5)
C4 Dy1 C8 C7 -52.0(6)
C9 Dy1 C8 C7 -136.2(7)
C5 Dy1 C8 C7 -16.0(6)
C19 Dy1 C8 C7 34.6(5)
C18 Dy1 C8 C7 22.0(5)
C10 Dy1 C8 C9 23.2(5)
C3 Dy1 C8 C9 54.4(5)
C2 Dy1 C8 C9 55.6(5)
C1 Dy1 C8 C9 108.8(5)
C7 Dy1 C8 C9 136.2(7)
C6 Dy1 C8 C9 128.2(5)
C4 Dy1 C8 C9 84.2(5)
C5 Dy1 C8 C9 120.1(5)
C19 Dy1 C8 C9 170.8(6)
C18 Dy1 C8 C9 158.2(5)
C22 C8 C9 C25 -3.4(11)
C7 C8 C9 C25 145.0(8)
Dy1 C8 C9 C25 97.8(7)
C22 C8 C9 C10 -144.5(8)
C7 C8 C9 C10 4.0(12)
Dy1 C8 C9 C10 -43.2(7)
C22 C8 C9 Dy1 -101.2(7)
C7 C8 C9 Dy1 47.2(7)
C10 Dy1 C9 C25 103.8(7)
C3 Dy1 C9 C25 114.6(6)
C2 Dy1 C9 C25 131.6(6)
C1 Dy1 C9 C25 -174.1(6)
C7 Dy1 C9 C25 -140.8(7)
C6 Dy1 C9 C25 -170.7(6)
C4 Dy1 C9 C25 126.5(6)
C8 Dy1 C9 C25 -115.2(8)
C5 Dy1 C9 C25 163.5(5)
C19 Dy1 C9 C25 -122.6(6)
C18 Dy1 C9 C25 -138.6(6)
C10 Dy1 C9 C8 -141.0(7)
C3 Dy1 C9 C8 -130.2(5)
C2 Dy1 C9 C8 -113.2(5)
C1 Dy1 C9 C8 -58.9(5)
C7 Dy1 C9 C8 -25.6(4)
C6 Dy1 C9 C8 -55.6(5)
C4 Dy1 C9 C8 -118.3(5)
C5 Dy1 C9 C8 -81.4(5)
C19 Dy1 C9 C8 -7.4(5)
C18 Dy1 C9 C8 -23.4(5)
C3 Dy1 C9 C10 10.8(5)
C2 Dy1 C9 C10 27.8(5)
C1 Dy1 C9 C10 82.1(5)
C7 Dy1 C9 C10 115.4(6)
C6 Dy1 C9 C10 85.4(5)
C4 Dy1 C9 C10 22.7(6)
C8 Dy1 C9 C10 141.0(7)
C5 Dy1 C9 C10 59.6(6)
C19 Dy1 C9 C10 133.6(5)
C18 Dy1 C9 C10 117.6(5)
C3 C2 C10 C32 -24.4(11)
C90 C2 C10 C32 175.1(8)
Dy1 C2 C10 C32 -84.9(8)
C3 C2 C10 C9 128.1(8)
C90 C2 C10 C9 -32.4(12)
Dy1 C2 C10 C9 67.6(8)
C3 C2 C10 Dy1 60.4(6)
C90 C2 C10 Dy1 -100.0(7)
C25 C9 C10 C32 -5.6(10)
C8 C9 C10 C32 138.4(9)
Dy1 C9 C10 C32 91.0(7)
C25 C9 C10 C2 -160.6(8)
C8 C9 C10 C2 -16.6(13)
Dy1 C9 C10 C2 -64.0(8)
C25 C9 C10 Dy1 -96.6(6)
C8 C9 C10 Dy1 47.4(8)
C3 Dy1 C10 C32 85.3(7)
C2 Dy1 C10 C32 119.5(8)
C1 Dy1 C10 C32 165.0(7)
C7 Dy1 C10 C32 -159.8(7)
C6 Dy1 C10 C32 149.1(6)
C4 Dy1 C10 C32 91.9(7)
C9 Dy1 C10 C32 -107.3(8)
C8 Dy1 C10 C32 -129.5(7)
C5 Dy1 C10 C32 116.8(6)
C19 Dy1 C10 C32 -156.1(7)
C18 Dy1 C10 C32 173.5(6)
C3 Dy1 C10 C2 -34.2(4)
C1 Dy1 C10 C2 45.5(4)
C7 Dy1 C10 C2 80.6(5)
C6 Dy1 C10 C2 29.6(5)
C4 Dy1 C10 C2 -27.6(4)
C9 Dy1 C10 C2 133.1(7)
C8 Dy1 C10 C2 111.0(5)
C5 Dy1 C10 C2 -2.8(5)
C19 Dy1 C10 C2 84.3(5)
C18 Dy1 C10 C2 54.0(5)
C3 Dy1 C10 C9 -167.3(6)
C2 Dy1 C10 C9 -133.1(7)
C1 Dy1 C10 C9 -87.6(5)
C7 Dy1 C10 C9 -52.5(5)
C6 Dy1 C10 C9 -103.6(5)
C4 Dy1 C10 C9 -160.8(5)
C8 Dy1 C10 C9 -22.2(4)
C5 Dy1 C10 C9 -135.9(5)
C19 Dy1 C10 C9 -48.8(5)
C18 Dy1 C10 C9 -79.1(5)
C5 C4 C11 C54 -4.0(12)
C3 C4 C11 C54 -152.0(8)
Dy1 C4 C11 C54 -84.8(9)
C5 C4 C11 C14 145.4(7)
C3 C4 C11 C14 -2.6(8)
Dy1 C4 C11 C14 64.6(6)
C2 C3 C12 C13 -12.9(14)
C4 C3 C12 C13 143.9(10)
Dy1 C3 C12 C13 60.6(11)
C2 C3 C12 C14 -164.6(7)
C4 C3 C12 C14 -7.8(10)
Dy1 C3 C12 C14 -91.1(7)
C2 C3 C12 Dy1 -73.5(6)
C4 C3 C12 Dy1 83.3(6)
C10 Dy1 C12 C13 -59.2(7)
C3 Dy1 C12 C13 -137.2(10)
C2 Dy1 C12 C13 -99.2(7)
C1 Dy1 C12 C13 -121.2(7)
C7 Dy1 C12 C13 -97.2(7)
C6 Dy1 C12 C13 -155.8(7)
C4 Dy1 C12 C13 -179.2(8)
C9 Dy1 C12 C13 -47.4(7)
C8 Dy1 C12 C13 -59.2(7)
C5 Dy1 C12 C13 -178.4(7)
C19 Dy1 C12 C13 -126.6(8)
C18 Dy1 C12 C13 -168.4(6)
C10 Dy1 C12 C3 78.0(6)
C2 Dy1 C12 C3 38.0(5)
C1 Dy1 C12 C3 16.0(6)
C7 Dy1 C12 C3 40.0(7)
C6 Dy1 C12 C3 -18.7(6)
C4 Dy1 C12 C3 -42.0(5)
C9 Dy1 C12 C3 89.8(6)
C8 Dy1 C12 C3 77.9(6)
C5 Dy1 C12 C3 -41.3(5)
C19 Dy1 C12 C3 10.5(10)
C18 Dy1 C12 C3 -31.3(7)
C10 Dy1 C12 C14 -176.5(8)
C3 Dy1 C12 C14 105.6(9)
C2 Dy1 C12 C14 143.5(8)
C1 Dy1 C12 C14 121.5(6)
C7 Dy1 C12 C14 145.5(6)
C6 Dy1 C12 C14 86.9(7)
C4 Dy1 C12 C14 63.5(7)
C9 Dy1 C12 C14 -164.7(7)
C8 Dy1 C12 C14 -176.5(6)
C5 Dy1 C12 C14 64.3(7)
C19 Dy1 C12 C14 116.1(8)
C18 Dy1 C12 C14 74.3(7)
C3 C12 C13 C32 -0.1(15)
C14 C12 C13 C32 149.7(9)
Dy1 C12 C13 C32 47.6(9)
C3 C12 C13 C69 -152.5(10)
C14 C12 C13 C69 -2.6(15)
Dy1 C12 C13 C69 -104.7(10)
C13 C12 C14 C76 -1.1(14)
C3 C12 C14 C76 154.4(9)
Dy1 C12 C14 C76 94.7(9)
C13 C12 C14 C11 -149.5(9)
C3 C12 C14 C11 6.0(10)
Dy1 C12 C14 C11 -53.7(7)
C54 C11 C14 C76 -1.8(12)
C4 C11 C14 C76 -152.7(8)
C54 C11 C14 C12 148.9(8)
C4 C11 C14 C12 -2.0(9)
C6 C5 C16 C17 4.8(11)
C4 C5 C16 C17 -144.3(8)
Dy1 C5 C16 C17 -65.2(9)
C6 C5 C16 C15 150.6(7)
C4 C5 C16 C15 1.5(11)
Dy1 C5 C16 C15 80.6(8)
C51 C15 C16 C5 -152.8(7)
C54 C15 C16 C5 -3.0(11)
C51 C15 C16 C17 -2.2(9)
C54 C15 C16 C17 147.6(7)
C5 C16 C17 C78 10.3(15)
C15 C16 C17 C78 -140.8(11)
C5 C16 C17 C79 155.5(8)
C15 C16 C17 C79 4.3(9)
C5 C6 C18 C78 9.7(12)
C1 C6 C18 C78 161.9(9)
Dy1 C6 C18 C78 90.9(9)
C5 C6 C18 C19 -141.8(7)
C1 C6 C18 C19 10.4(8)
Dy1 C6 C18 C19 -60.6(6)
C5 C6 C18 Dy1 -81.1(6)
C1 C6 C18 Dy1 71.0(5)
C10 Dy1 C18 C78 -176.3(7)
C3 Dy1 C18 C78 -114.3(8)
C2 Dy1 C18 C78 -149.0(7)
C1 Dy1 C18 C78 -165.9(9)
C7 Dy1 C18 C78 150.9(9)
C6 Dy1 C18 C78 -123.6(10)
C4 Dy1 C18 C78 -90.6(8)
C9 Dy1 C18 C78 148.6(7)
C8 Dy1 C18 C78 136.6(8)
C5 Dy1 C18 C78 -86.3(8)
C19 Dy1 C18 C78 117.2(9)
C10 Dy1 C18 C6 -52.7(6)
C3 Dy1 C18 C6 9.2(5)
C2 Dy1 C18 C6 -25.5(5)
C1 Dy1 C18 C6 -42.4(5)
C7 Dy1 C18 C6 -85.5(5)
C4 Dy1 C18 C6 33.0(5)
C9 Dy1 C18 C6 -87.9(5)
C8 Dy1 C18 C6 -99.9(5)
C5 Dy1 C18 C6 37.3(5)
C19 Dy1 C18 C6 -119.2(7)
C10 Dy1 C18 C19 66.5(5)
C3 Dy1 C18 C19 128.5(5)
C2 Dy1 C18 C19 93.8(5)
C1 Dy1 C18 C19 76.9(5)
C7 Dy1 C18 C19 33.7(5)
C6 Dy1 C18 C19 119.2(7)
C4 Dy1 C18 C19 152.2(5)
C9 Dy1 C18 C19 31.4(5)
C8 Dy1 C18 C19 19.4(5)
C5 Dy1 C18 C19 156.5(6)
C1 C7 C19 C20 -164.1(10)
C8 C7 C19 C20 -12.2(14)
Dy1 C7 C19 C20 -92.7(11)
C1 C7 C19 C18 -10.7(8)
C8 C7 C19 C18 141.3(7)
Dy1 C7 C19 C18 60.8(6)
C1 C7 C19 Dy1 -71.5(5)
C8 C7 C19 Dy1 80.5(6)
C78 C18 C19 C20 2.7(13)
C6 C18 C19 C20 156.7(9)
Dy1 C18 C19 C20 104.1(8)
C78 C18 C19 C7 -153.8(8)
C6 C18 C19 C7 0.2(9)
Dy1 C18 C19 C7 -52.4(5)
C78 C18 C19 Dy1 -101.5(8)
C6 C18 C19 Dy1 52.6(5)
C10 Dy1 C19 C20 117.3(10)
C3 Dy1 C19 C20 -179.9(9)
C2 Dy1 C19 C20 151.6(10)
C1 Dy1 C19 C20 167.0(11)
C7 Dy1 C19 C20 124.3(12)
C6 Dy1 C19 C20 -149.7(11)
C4 Dy1 C19 C20 -145.7(9)
C9 Dy1 C19 C20 93.0(10)
C8 Dy1 C19 C20 88.2(10)
C5 Dy1 C19 C20 -134.5(10)
C18 Dy1 C19 C20 -116.1(12)
C10 Dy1 C19 C7 -7.0(6)
C3 Dy1 C19 C7 55.8(6)
C2 Dy1 C19 C7 27.3(6)
C1 Dy1 C19 C7 42.8(5)
C6 Dy1 C19 C7 86.0(5)
C4 Dy1 C19 C7 90.0(6)
C9 Dy1 C19 C7 -31.3(5)
C8 Dy1 C19 C7 -36.1(5)
C5 Dy1 C19 C7 101.2(5)
C18 Dy1 C19 C7 119.7(7)
C10 Dy1 C19 C18 -126.7(5)
C3 Dy1 C19 C18 -63.9(6)
C2 Dy1 C19 C18 -92.4(5)
C1 Dy1 C19 C18 -76.9(5)
C7 Dy1 C19 C18 -119.7(7)
C6 Dy1 C19 C18 -33.6(4)
C4 Dy1 C19 C18 -29.6(5)
C9 Dy1 C19 C18 -150.9(5)
C8 Dy1 C19 C18 -155.7(6)
C5 Dy1 C19 C18 -18.5(5)
C7 C19 C20 C21 -3.8(16)
C18 C19 C20 C21 -154.4(9)
Dy1 C19 C20 C21 -71.7(11)
C7 C19 C20 C36 157.4(10)
C18 C19 C20 C36 6.8(14)
Dy1 C19 C20 C36 89.5(10)
C19 C20 C21 C22 15.5(16)
C36 C20 C21 C22 -144.3(11)
C19 C20 C21 C33 152.9(9)
C36 C20 C21 C33 -6.9(15)
C7 C8 C22 C21 -5.8(12)
C9 C8 C22 C21 145.0(8)
Dy1 C8 C22 C21 64.3(9)
C7 C8 C22 C23 -151.3(8)
C9 C8 C22 C23 -0.4(12)
Dy1 C8 C22 C23 -81.1(8)
C20 C21 C22 C8 -11.4(16)
C33 C21 C22 C8 -152.9(8)
C20 C21 C22 C23 138.9(11)
C33 C21 C22 C23 -2.5(9)
C8 C22 C23 C73 151.0(8)
C21 C22 C23 C73 0.7(9)
C8 C22 C23 C24 3.1(12)
C21 C22 C23 C24 -147.2(8)
C73 C23 C24 C25 -146.9(8)
C22 C23 C24 C25 -1.8(12)
C73 C23 C24 C29 2.5(11)
C22 C23 C24 C29 147.5(8)
C8 C9 C25 C26 -144.3(8)
C10 C9 C25 C26 2.5(10)
Dy1 C9 C25 C26 -64.3(8)
C8 C9 C25 C24 4.8(11)
C10 C9 C25 C24 151.6(8)
Dy1 C9 C25 C24 84.8(8)
C23 C24 C25 C26 144.8(8)
C29 C24 C25 C26 -4.4(11)
C23 C24 C25 C9 -2.1(13)
C29 C24 C25 C9 -151.3(8)
C9 C25 C26 C27 149.1(10)
C24 C25 C26 C27 -1.4(13)
C9 C25 C26 C32 1.3(10)
C24 C25 C26 C32 -149.3(8)
C25 C26 C27 C28 7.6(15)
C32 C26 C27 C28 150.5(10)
C25 C26 C27 C68 -144.1(10)
C32 C26 C27 C68 -1.2(13)
C26 C27 C28 C29 -8.2(16)
C68 C27 C28 C29 142.3(11)
C26 C27 C28 C82 -146.9(9)
C68 C27 C28 C82 3.6(14)
C25 C24 C29 C30 145.2(8)
C23 C24 C29 C30 -5.0(11)
C25 C24 C29 C28 3.9(12)
C23 C24 C29 C28 -146.3(8)
C27 C28 C29 C30 -143.1(11)
C82 C28 C29 C30 -0.6(9)
C27 C28 C29 C24 2.7(15)
C82 C28 C29 C24 145.2(8)
C24 C29 C30 C31 1.3(12)
C28 C29 C30 C31 145.6(8)
C24 C29 C30 C74 -145.2(8)
C28 C29 C30 C74 -0.9(9)
C29 C30 C31 C73 4.8(12)
C74 C30 C31 C73 148.3(8)
C29 C30 C31 C40 -144.7(9)
C74 C30 C31 C40 -1.2(12)
C69 C13 C32 C10 150.1(11)
C12 C13 C32 C10 -0.1(17)
C69 C13 C32 C26 1.4(16)
C12 C13 C32 C26 -148.7(9)
C69 C13 C32 Dy1 102.8(10)
C12 C13 C32 Dy1 -47.3(9)
C2 C10 C32 C13 13.6(17)
C9 C10 C32 C13 -144.1(12)
Dy1 C10 C32 C13 -60.5(13)
C2 C10 C32 C26 164.0(8)
C9 C10 C32 C26 6.3(11)
Dy1 C10 C32 C26 89.9(8)
C2 C10 C32 Dy1 74.1(7)
C9 C10 C32 Dy1 -83.6(6)
C27 C26 C32 C13 1.4(14)
C25 C26 C32 C13 150.7(9)
C27 C26 C32 C10 -154.1(9)
C25 C26 C32 C10 -4.8(11)
C27 C26 C32 Dy1 -95.4(8)
C25 C26 C32 Dy1 53.9(7)
C10 Dy1 C32 C13 138.7(12)
C3 Dy1 C32 C13 61.8(9)
C2 Dy1 C32 C13 101.9(10)
C1 Dy1 C32 C13 124.2(9)
C7 Dy1 C32 C13 158.9(9)
C6 Dy1 C32 C13 100.0(9)
C4 Dy1 C32 C13 50.2(9)
C9 Dy1 C32 C13 -178.1(10)
C8 Dy1 C32 C13 -178.6(9)
C5 Dy1 C32 C13 62.3(9)
C19 Dy1 C32 C13 170.7(8)
C18 Dy1 C32 C13 127.0(9)
C3 Dy1 C32 C10 -76.9(6)
C2 Dy1 C32 C10 -36.8(6)
C1 Dy1 C32 C10 -14.5(7)
C7 Dy1 C32 C10 20.2(7)
C6 Dy1 C32 C10 -38.7(8)
C4 Dy1 C32 C10 -88.5(6)
C9 Dy1 C32 C10 43.2(6)
C8 Dy1 C32 C10 42.7(6)
C5 Dy1 C32 C10 -76.4(7)
C19 Dy1 C32 C10 32.0(8)
C18 Dy1 C32 C10 -11.7(11)
C10 Dy1 C32 C26 -105.2(10)
C3 Dy1 C32 C26 177.9(7)
C2 Dy1 C32 C26 -142.0(8)
C1 Dy1 C32 C26 -119.7(6)
C7 Dy1 C32 C26 -85.1(6)
C6 Dy1 C32 C26 -144.0(5)
C4 Dy1 C32 C26 166.3(6)
C9 Dy1 C32 C26 -62.1(6)
C8 Dy1 C32 C26 -62.5(6)
C5 Dy1 C32 C26 178.4(5)
C19 Dy1 C32 C26 -73.3(7)
C18 Dy1 C32 C26 -116.9(7)
C20 C21 C33 C34 6.0(14)
C22 C21 C33 C34 151.0(9)
C20 C21 C33 C73 -141.4(9)
C22 C21 C33 C73 3.6(10)
C73 C33 C34 C39 2.5(15)
C21 C33 C34 C39 -141.3(10)
C73 C33 C34 C35 141.9(10)
C21 C33 C34 C35 -1.9(15)
C33 C34 C35 C37 -150.3(10)
C39 C34 C35 C37 -7.3(12)
C33 C34 C35 C36 -1.8(16)
C39 C34 C35 C36 141.3(11)
C19 C20 C36 C35 -154.6(10)
C21 C20 C36 C35 3.3(15)
C19 C20 C36 C75 -10.6(16)
C21 C20 C36 C75 147.2(12)
C37 C35 C36 C20 144.2(11)
C34 C35 C36 C20 1.3(14)
C37 C35 C36 C75 -3.5(14)
C34 C35 C36 C75 -146.3(10)
C36 C35 C37 C46 3.2(15)
C34 C35 C37 C46 151.1(9)
C36 C35 C37 C38 -141.2(10)
C34 C35 C37 C38 6.7(12)
C35 C37 C38 C43 141.9(11)
C46 C37 C38 C43 -1.7(16)
C35 C37 C38 C39 -3.8(11)
C46 C37 C38 C39 -147.4(10)
C33 C34 C39 C40 0.7(15)
C35 C34 C39 C40 -142.7(10)
C33 C34 C39 C38 148.4(10)
C35 C34 C39 C38 5.0(12)
C43 C38 C39 C34 -145.7(10)
C37 C38 C39 C34 -1.0(11)
C43 C38 C39 C40 3.1(16)
C37 C38 C39 C40 147.9(9)
C34 C39 C40 C41 149.1(10)
C38 C39 C40 C41 5.2(13)
C34 C39 C40 C31 -1.3(13)
C38 C39 C40 C31 -145.2(10)
C30 C31 C40 C39 148.4(8)
C73 C31 C40 C39 -1.4(11)
C30 C31 C40 C41 -0.9(12)
C73 C31 C40 C41 -150.7(8)
C39 C40 C41 C42 -6.2(12)
C31 C40 C41 C42 144.0(9)
C39 C40 C41 C72 -147.6(8)
C31 C40 C41 C72 2.7(12)
C40 C41 C42 C43 -0.9(14)
C72 C41 C42 C43 144.0(9)
C40 C41 C42 C63 -146.0(8)
C72 C41 C42 C63 -1.1(10)
C37 C38 C43 C42 -149.2(10)
C39 C38 C43 C42 -9.8(14)
C37 C38 C43 C44 2.6(15)
C39 C38 C43 C44 142.0(10)
C41 C42 C43 C38 8.9(14)
C63 C42 C43 C38 150.1(9)
C41 C42 C43 C44 -142.7(10)
C63 C42 C43 C44 -1.5(14)
C38 C43 C44 C45 1.6(14)
C42 C43 C44 C45 151.7(10)
C38 C43 C44 C81 -152.6(10)
C42 C43 C44 C81 -2.5(14)
C81 C44 C45 C47 9.8(16)
C43 C44 C45 C47 -144.5(11)
C81 C44 C45 C46 147.8(10)
C43 C44 C45 C46 -6.5(14)
C35 C37 C46 C80 2.4(15)
C38 C37 C46 C80 143.9(11)
C35 C37 C46 C45 -144.8(11)
C38 C37 C46 C45 -3.2(15)
C44 C45 C46 C80 -142.6(10)
C47 C45 C46 C80 2.2(12)
C44 C45 C46 C37 7.4(15)
C47 C45 C46 C37 152.2(9)
C44 C45 C47 C49 -3.2(17)
C46 C45 C47 C49 -146.6(9)
C44 C45 C47 C48 143.9(11)
C46 C45 C47 C48 0.5(11)
C49 C47 C48 C79 -2.1(16)
C45 C47 C48 C79 -148.4(11)
C49 C47 C48 C80 143.7(9)
C45 C47 C48 C80 -2.6(12)
C48 C47 C49 C57 -147.9(9)
C45 C47 C49 C57 -4.4(13)
C48 C47 C49 C50 2.8(13)
C45 C47 C49 C50 146.3(10)
C57 C49 C50 C52 0.1(12)
C47 C49 C50 C52 -149.0(8)
C57 C49 C50 C51 148.4(9)
C47 C49 C50 C51 -0.7(11)
C54 C15 C51 C79 -149.4(8)
C16 C15 C51 C79 -0.9(10)
C54 C15 C51 C50 -4.7(12)
C16 C15 C51 C50 143.7(8)
C52 C50 C51 C79 146.6(8)
C49 C50 C51 C79 -2.3(11)
C52 C50 C51 C15 6.9(11)
C49 C50 C51 C15 -142.0(8)
C51 C50 C52 C53 -5.1(11)
C49 C50 C52 C53 143.0(8)
C51 C50 C52 C55 -147.3(8)
C49 C50 C52 C55 0.8(11)
C50 C52 C53 C54 0.9(13)
C55 C52 C53 C54 145.9(9)
C50 C52 C53 C77 -145.7(7)
C55 C52 C53 C77 -0.7(9)
C4 C11 C54 C15 2.5(13)
C14 C11 C54 C15 -142.6(8)
C4 C11 C54 C53 149.7(8)
C14 C11 C54 C53 4.5(11)
C51 C15 C54 C11 147.5(8)
C16 C15 C54 C11 0.9(11)
C51 C15 C54 C53 0.3(11)
C16 C15 C54 C53 -146.3(8)
C52 C53 C54 C11 -145.9(8)
C77 C53 C54 C11 -3.4(11)
C52 C53 C54 C15 1.6(12)
C77 C53 C54 C15 144.0(8)
C53 C52 C55 C56 -148.7(9)
C50 C52 C55 C56 -2.5(12)
C53 C52 C55 C58 -0.1(10)
C50 C52 C55 C58 146.1(8)
C58 C55 C56 C61 -3.8(13)
C52 C55 C56 C61 142.3(10)
C58 C55 C56 C57 -143.1(9)
C52 C55 C56 C57 3.1(13)
C47 C49 C57 C81 5.5(14)
C50 C49 C57 C81 -144.0(10)
C47 C49 C57 C56 150.0(9)
C50 C49 C57 C56 0.5(14)
C55 C56 C57 C49 -2.1(13)
C61 C56 C57 C49 -145.9(9)
C55 C56 C57 C81 148.4(9)
C61 C56 C57 C81 4.5(10)
C56 C55 C58 C59 10.1(14)
C52 C55 C58 C59 -139.7(10)
C56 C55 C58 C77 150.7(8)
C52 C55 C58 C77 0.9(10)
C55 C58 C59 C71 148.1(10)
C77 C58 C59 C71 11.6(13)
C55 C58 C59 C60 -6.4(15)
C77 C58 C59 C60 -142.9(10)
C71 C59 C60 C61 -155.7(10)
C58 C59 C60 C61 -3.5(15)
C71 C59 C60 C65 0.6(14)
C58 C59 C60 C65 152.7(9)
C59 C60 C61 C62 145.1(10)
C65 C60 C61 C62 -12.3(14)
C59 C60 C61 C56 9.4(14)
C65 C60 C61 C56 -148.1(9)
C55 C56 C61 C62 -148.0(9)
C57 C56 C61 C62 -5.2(11)
C55 C56 C61 C60 -5.6(14)
C57 C56 C61 C60 137.2(9)
C60 C61 C62 C63 10.7(14)
C56 C61 C62 C63 150.9(9)
C60 C61 C62 C81 -136.2(10)
C56 C61 C62 C81 3.9(12)
C61 C62 C63 C64 -0.1(14)
C81 C62 C63 C64 144.3(10)
C61 C62 C63 C42 -143.7(10)
C81 C62 C63 C42 0.7(14)
C43 C42 C63 C62 2.4(14)
C41 C42 C63 C62 150.3(9)
C43 C42 C63 C64 -145.2(9)
C41 C42 C63 C64 2.7(10)
C62 C63 C64 C72 -151.1(9)
C42 C63 C64 C72 -3.3(10)
C62 C63 C64 C65 -7.7(14)
C42 C63 C64 C65 140.0(9)
C63 C64 C65 C60 5.3(14)
C72 C64 C65 C60 143.4(9)
C63 C64 C65 C66 -146.7(9)
C72 C64 C65 C66 -8.6(12)
C61 C60 C65 C64 4.2(13)
C59 C60 C65 C64 -153.5(9)
C61 C60 C65 C66 154.5(9)
C59 C60 C65 C66 -3.2(13)
C64 C65 C66 C82 2.7(14)
C60 C65 C66 C82 -149.3(9)
C64 C65 C66 C67 157.0(8)
C60 C65 C66 C67 4.9(13)
C82 C66 C67 C68 14.4(14)
C65 C66 C67 C68 -141.7(12)
C82 C66 C67 C71 151.8(10)
C65 C66 C67 C71 -4.3(14)
C66 C67 C68 C69 145.4(9)
C71 C67 C68 C69 2.0(11)
C66 C67 C68 C27 -5.1(16)
C71 C67 C68 C27 -148.5(10)
C28 C27 C68 C69 -152.0(10)
C26 C27 C68 C69 -1.9(14)
C28 C27 C68 C67 -4.1(16)
C26 C27 C68 C67 146.1(11)
C67 C68 C69 C70 -4.2(11)
C27 C68 C69 C70 146.0(9)
C67 C68 C69 C13 -145.6(10)
C27 C68 C69 C13 4.6(15)
C32 C13 C69 C70 -142.5(13)
C12 C13 C69 C70 4.5(16)
C32 C13 C69 C68 -4.5(16)
C12 C13 C69 C68 142.4(12)
C68 C69 C70 C76 -144.6(10)
C13 C69 C70 C76 -2.8(16)
C68 C69 C70 C71 4.4(11)
C13 C69 C70 C71 146.2(10)
C58 C59 C71 C67 -152.5(9)
C60 C59 C71 C67 0.2(15)
C58 C59 C71 C70 -16.5(15)
C60 C59 C71 C70 136.2(12)
C68 C67 C71 C59 145.5(10)
C66 C67 C71 C59 1.8(15)
C68 C67 C71 C70 0.6(9)
C66 C67 C71 C70 -143.1(10)
C69 C70 C71 C59 -143.9(11)
C76 C70 C71 C59 9.6(15)
C69 C70 C71 C67 -3.1(10)
C76 C70 C71 C67 150.5(8)
C63 C64 C72 C74 148.8(9)
C65 C64 C72 C74 6.5(13)
C63 C64 C72 C41 2.7(10)
C65 C64 C72 C41 -139.6(9)
C42 C41 C72 C74 -147.7(8)
C40 C41 C72 C74 -2.4(12)
C42 C41 C72 C64 -1.0(10)
C40 C41 C72 C64 144.3(8)
C24 C23 C73 C33 148.1(8)
C22 C23 C73 C33 1.6(10)
C24 C23 C73 C31 3.7(12)
C22 C23 C73 C31 -142.8(8)
C34 C33 C73 C23 -150.0(9)
C21 C33 C73 C23 -3.2(10)
C34 C33 C73 C31 -5.3(13)
C21 C33 C73 C31 141.5(9)
C30 C31 C73 C23 -7.4(12)
C40 C31 C73 C23 143.3(8)
C30 C31 C73 C33 -146.1(9)
C40 C31 C73 C33 4.6(12)
C64 C72 C74 C30 -141.8(9)
C41 C72 C74 C30 0.3(12)
C64 C72 C74 C82 2.0(13)
C41 C72 C74 C82 144.1(8)
C31 C30 C74 C72 1.5(13)
C29 C30 C74 C72 148.6(8)
C31 C30 C74 C82 -144.9(8)
C29 C30 C74 C82 2.2(10)
C20 C36 C75 C80 -145.9(11)
C35 C36 C75 C80 -1.7(13)
C20 C36 C75 C78 4.7(15)
C35 C36 C75 C78 148.9(8)
C12 C14 C76 C77 -147.4(10)
C11 C14 C76 C77 -2.6(13)
C12 C14 C76 C70 2.7(12)
C11 C14 C76 C70 147.6(8)
C69 C70 C76 C77 150.2(11)
C71 C70 C76 C77 2.5(13)
C69 C70 C76 C14 -0.7(14)
C71 C70 C76 C14 -148.5(8)
C14 C76 C77 C58 141.3(11)
C70 C76 C77 C58 -6.5(15)
C14 C76 C77 C53 3.6(13)
C70 C76 C77 C53 -144.1(9)
C59 C58 C77 C76 -1.0(15)
C55 C58 C77 C76 -143.9(10)
C59 C58 C77 C53 141.7(8)
C55 C58 C77 C53 -1.2(9)
C52 C53 C77 C76 146.3(9)
C54 C53 C77 C76 -0.6(12)
C52 C53 C77 C58 1.2(9)
C54 C53 C77 C58 -145.8(8)
C16 C17 C78 C18 -14.5(15)
C79 C17 C78 C18 -155.8(8)
C16 C17 C78 C75 146.6(9)
C79 C17 C78 C75 5.2(14)
C6 C18 C78 C17 4.5(14)
C19 C18 C78 C17 152.4(9)
Dy1 C18 C78 C17 71.2(10)
C6 C18 C78 C75 -156.4(8)
C19 C18 C78 C75 -8.5(13)
Dy1 C18 C78 C75 -89.7(9)
C80 C75 C78 C17 -3.7(14)
C36 C75 C78 C17 -154.9(10)
C80 C75 C78 C18 156.1(10)
C36 C75 C78 C18 4.9(13)
C47 C48 C79 C51 -1.0(16)
C80 C48 C79 C51 -141.8(10)
C47 C48 C79 C17 138.2(11)
C80 C48 C79 C17 -2.5(16)
C15 C51 C79 C48 147.5(10)
C50 C51 C79 C48 3.3(14)
C15 C51 C79 C17 3.6(9)
C50 C51 C79 C17 -140.7(8)
C78 C17 C79 C48 -2.2(15)
C16 C17 C79 C48 -148.9(10)
C78 C17 C79 C51 141.8(10)
C16 C17 C79 C51 -5.0(10)
C36 C75 C80 C46 7.4(16)
C78 C75 C80 C46 -142.1(11)
C36 C75 C80 C48 148.6(9)
C78 C75 C80 C48 -0.9(14)
C37 C46 C80 C75 -7.9(17)
C45 C46 C80 C75 141.4(11)
C37 C46 C80 C48 -153.0(10)
C45 C46 C80 C48 -3.8(12)
C79 C48 C80 C75 4.0(16)
C47 C48 C80 C75 -142.8(10)
C79 C48 C80 C46 150.7(11)
C47 C48 C80 C46 3.9(12)
C45 C44 C81 C57 -8.6(14)
C43 C44 C81 C57 146.1(9)
C45 C44 C81 C62 -148.9(10)
C43 C44 C81 C62 5.8(14)
C49 C57 C81 C44 1.1(15)
C56 C57 C81 C44 -147.7(9)
C49 C57 C81 C62 146.7(10)
C56 C57 C81 C62 -2.1(11)
C63 C62 C81 C44 -5.0(14)
C61 C62 C81 C44 142.7(10)
C63 C62 C81 C57 -149.0(9)
C61 C62 C81 C57 -1.2(12)
C67 C66 C82 C74 -149.4(9)
C65 C66 C82 C74 5.4(15)
C67 C66 C82 C28 -14.9(13)
C65 C66 C82 C28 139.9(10)
C72 C74 C82 C66 -7.9(14)
C30 C74 C82 C66 139.5(10)
C72 C74 C82 C28 -149.9(8)
C30 C74 C82 C28 -2.4(9)
C27 C28 C82 C66 6.6(14)
C29 C28 C82 C66 -139.2(9)
C27 C28 C82 C74 147.6(9)
C29 C28 C82 C74 1.8(8)
C7 C1 C90 C2 -83.0(8)
C6 C1 C90 C2 81.5(8)
Dy1 C1 C90 C2 -1.1(6)
C7 C1 C90 C92 30.2(10)
C6 C1 C90 C92 -165.3(7)
Dy1 C1 C90 C92 112.1(6)
C7 C1 C90 C91 159.3(7)
C6 C1 C90 C91 -36.2(10)
Dy1 C1 C90 C91 -118.8(6)
C10 C2 C90 C1 80.2(8)
C3 C2 C90 C1 -78.0(8)
Dy1 C2 C90 C1 1.1(6)
C10 C2 C90 C92 -37.9(10)
C3 C2 C90 C92 163.9(7)
Dy1 C2 C90 C92 -117.0(6)
C10 C2 C90 C91 -157.9(7)
C3 C2 C90 C91 43.9(10)
Dy1 C2 C90 C91 123.0(5)
C1 C90 C91 C93 153.3(7)
C2 C90 C91 C93 47.5(9)
C92 C90 C91 C93 -74.0(8)
C1 C90 C91 P1 -48.8(9)
C2 C90 C91 P1 -154.6(6)
C92 C90 C91 P1 83.9(7)
C121 P1 C91 C93 -52.9(7)
C111 P1 C91 C93 70.4(7)
C101 P1 C91 C93 -170.2(6)
C121 P1 C91 C90 149.4(6)
C111 P1 C91 C90 -87.3(7)
C101 P1 C91 C90 32.2(7)
C94 O2 C92 O1 -1.5(13)
C94 O2 C92 C90 176.6(8)
C1 C90 C92 O1 -131.5(9)
C2 C90 C92 O1 -29.1(12)
C91 C90 C92 O1 94.4(10)
C1 C90 C92 O2 50.6(9)
C2 C90 C92 O2 152.9(7)
C91 C90 C92 O2 -83.6(8)
C95 O4 C93 O3 -3.2(12)
C95 O4 C93 C91 176.0(8)
C90 C91 C93 O3 -14.9(12)
P1 C91 C93 O3 -174.2(6)
C90 C91 C93 O4 165.9(6)
P1 C91 C93 O4 6.6(10)
C91 P1 C101 C106 -78.7(7)
C121 P1 C101 C106 160.7(6)
C111 P1 C101 C106 46.1(7)
C91 P1 C101 C102 96.8(7)
C121 P1 C101 C102 -23.8(7)
C111 P1 C101 C102 -138.5(6)
C106 C101 C102 C103 -4.1(11)
P1 C101 C102 C103 -179.6(6)
C101 C102 C103 C104 3.0(11)
C102 C103 C104 C105 -1.8(12)
C103 C104 C105 C106 1.7(13)
C102 C101 C106 C105 4.0(11)
P1 C101 C106 C105 179.4(6)
C104 C105 C106 C101 -2.8(12)
C91 P1 C111 C112 -16.6(7)
C121 P1 C111 C112 107.0(6)
C101 P1 C111 C112 -142.2(6)
C91 P1 C111 C116 158.2(6)
C121 P1 C111 C116 -78.2(6)
C101 P1 C111 C116 32.6(7)
C116 C111 C112 C113 -0.2(12)
P1 C111 C112 C113 174.7(6)
C111 C112 C113 C114 -2.5(13)
C112 C113 C114 C115 4.1(13)
C113 C114 C115 C116 -2.9(12)
C114 C115 C116 C111 0.2(12)
C112 C111 C116 C115 1.4(11)
P1 C111 C116 C115 -173.5(6)
C91 P1 C121 C122 149.5(6)
C111 P1 C121 C122 23.8(7)
C101 P1 C121 C122 -86.7(6)
C91 P1 C121 C126 -32.4(8)
C111 P1 C121 C126 -158.0(6)
C101 P1 C121 C126 91.4(7)
C126 C121 C122 C123 -2.3(11)
P1 C121 C122 C123 175.8(6)
C121 C122 C123 C124 1.4(11)
C122 C123 C124 C125 -0.3(13)
C123 C124 C125 C126 0.1(16)
C122 C121 C126 C125 2.1(13)
P1 C121 C126 C125 -176.0(7)
C124 C125 C126 C121 -1.0(15)

loop_
_platon_squeeze_void_nr
_platon_squeeze_void_average_x
_platon_squeeze_void_average_y
_platon_squeeze_void_average_z
_platon_squeeze_void_volume
_platon_squeeze_void_count_electrons
1 -0.001 0.000 0.500 419.1 136.4
2 0.002 0.500 0.000 419.2 136.4
3 0.500 0.000 1.000 16.7 0.5
4 0.500 0.500 0.500 16.7 0.5
